data_7020856
loop_
_publ_author_name
'Sugimoto, Hideki'
'Hatakeda, Kohei'
'Toyota, Kazuo'
'Tatemoto, Susumu'
'Kubo, Minoru'
'Ogura, Takashi'
'Itoh, Shinobu'

_publ_section_title
;
 A new series of bis(ene-1,2-dithiolato)tungsten(iv), -(v), -(vi)
 complexes as reaction centre models of tungsten enzymes: Preparation,
 crystal structures and spectroscopic properties.
;
_journal_issue 9
_journal_name_full 'Dalton transactions (Cambridge, England : 2003)'
_journal_page_first 3059
_journal_page_last 3070
_journal_paper_doi 10.1039/c2dt32179c
_journal_volume 42
_journal_year 2013
_chemical_formula_sum 'C28 H52 N2 O10 S4 W'
_chemical_formula_weight 888.81
_space_group_IT_number 14
_symmetry_cell_setting monoclinic
_symmetry_Int_Tables_number 14
_symmetry_space_group_name_Hall '-P 2yab'
_symmetry_space_group_name_H-M 'P 1 21/a 1'
_atom_sites_solution_hydrogens geom
_atom_sites_solution_primary direct
_atom_sites_solution_secondary difmap
_cell_angle_alpha 90.0000
_cell_angle_beta 98.9885(9)
_cell_angle_gamma 90.0000
_cell_formula_units_Z 8
_cell_length_a 21.7443(7)
_cell_length_b 10.8658(3)
_cell_length_c 31.2865(9)
_cell_measurement_reflns_used 35170
_cell_measurement_temperature 113
_cell_measurement_theta_max 27.48
_cell_measurement_theta_min 3.00
_cell_volume 7301.3(4)
_computing_cell_refinement 'RAPID AUTO'
_computing_data_collection 'RAPID AUTO (Rigaku, ????)'
_computing_data_reduction 'RAPID AUTO'
_computing_molecular_graphics 'CrystalStructure 4.0'
_computing_publication_material 'CrystalStructure 4.0 (Rigaku, 2010)'
_computing_structure_refinement 'CRYSTALS (Carruthers, et al., 1999)'
_computing_structure_solution 'DIRDIF99-PATTY (Gould, et al., 1999)'
_diffrn_ambient_temperature 113
_diffrn_detector_area_resol_mean 10.000
_diffrn_measured_fraction_theta_full 0.991
_diffrn_measured_fraction_theta_max 0.991
_diffrn_measurement_device_type 'Rigaku R-AXIS RAPID'
_diffrn_measurement_method \w
_diffrn_radiation_type 'Mo K\a'
_diffrn_radiation_wavelength 0.71075
_diffrn_reflns_av_R_equivalents 0.0835
_diffrn_reflns_limit_h_max 28
_diffrn_reflns_limit_h_min -28
_diffrn_reflns_limit_k_max 13
_diffrn_reflns_limit_k_min -14
_diffrn_reflns_limit_l_max 40
_diffrn_reflns_limit_l_min -40
_diffrn_reflns_number 66105
_diffrn_reflns_theta_full 27.48
_diffrn_reflns_theta_max 27.48
_diffrn_standards_number 0
_exptl_absorpt_coefficient_mu 3.449
_exptl_absorpt_correction_T_max 0.933
_exptl_absorpt_correction_T_min 0.460
_exptl_absorpt_correction_type multi-scan
_exptl_absorpt_process_details 'ABSCOR (Rigaku, 1995)'
_exptl_crystal_colour red
_exptl_crystal_density_diffrn 1.617
_exptl_crystal_density_method 'not measured'
_exptl_crystal_description platelet
_exptl_crystal_F_000 3616.00
_exptl_crystal_size_max 0.200
_exptl_crystal_size_mid 0.200
_exptl_crystal_size_min 0.020
_refine_diff_density_max 4.420
_refine_diff_density_min -2.570
_refine_ls_extinction_method none
_refine_ls_goodness_of_fit_ref 1.015
_refine_ls_hydrogen_treatment constr
_refine_ls_number_parameters 915
_refine_ls_number_reflns 10660
_refine_ls_R_factor_gt 0.0500
_refine_ls_shift/su_max 0.000
_refine_ls_structure_factor_coef Fsqd
_refine_ls_weighting_details 'w = 1/[0.0001Fo^2^ + 1.0000\s(Fo^2^)]/(4Fo^2^)'
_refine_ls_weighting_scheme calc
_refine_ls_wR_factor_ref 0.0951
_reflns_number_gt 10555
_reflns_number_total 16579
_reflns_threshold_expression F^2^>2.0\s(F^2^)
_cod_data_source_file c2dt32179c.txt
_cod_data_source_block WO2L
_cod_original_cell_volume 7301.2(4)
_cod_database_code 7020856

loop_
_symmetry_equiv_pos_site_id
_symmetry_equiv_pos_as_xyz
1 +X,+Y,+Z
2 1/2-X,1/2+Y,-Z
3 -X,-Y,-Z
4 1/2+X,1/2-Y,+Z

loop_
_atom_site_label
_atom_site_type_symbol
_atom_site_fract_x
_atom_site_fract_y
_atom_site_fract_z
_atom_site_U_iso_or_equiv
_atom_site_adp_type
_atom_site_occupancy
_atom_site_symmetry_multiplicity
_atom_site_calc_flag
_atom_site_refinement_flags
W(1) W 0.113090(10) 0.74876(3) 0.101900(10) 0.01899(8) Uani 1.0 4 d .
W(2) W 0.25393(2) 0.70188(3) 0.602800(10) 0.02569(10) Uani 1.0 4 d .
S(1) S 0.01149(9) 0.65437(16) 0.08345(6) 0.0237(6) Uani 1.0 4 d .
S(2) S 0.12005(9) 0.57611(16) 0.16034(6) 0.0239(6) Uani 1.0 4 d .
S(3) S 0.22490(9) 0.76331(16) 0.12551(6) 0.0241(6) Uani 1.0 4 d .
S(4) S 0.15307(9) 0.57296(16) 0.05563(6) 0.0229(6) Uani 1.0 4 d .
S(5) S 0.15154(10) 0.61056(17) 0.58217(6) 0.0296(6) Uani 1.0 4 d .
S(6) S 0.24912(9) 0.55610(16) 0.66959(6) 0.0246(6) Uani 1.0 4 d .
S(7) S 0.36463(10) 0.71781(17) 0.63184(6) 0.0312(6) Uani 1.0 4 d .
S(8) S 0.29610(9) 0.50181(16) 0.57102(6) 0.0262(6) Uani 1.0 4 d .
O(1) O 0.0916(2) 0.8305(4) 0.05404(14) 0.0205(14) Uani 1.0 4 d .
O(2) O 0.1075(3) 0.8601(4) 0.14086(13) 0.0250(15) Uani 1.0 4 d .
O(3) O -0.0775(3) 0.4259(5) 0.14935(17) 0.0364(18) Uani 1.0 4 d .
O(4) O -0.1041(3) 0.5405(5) 0.08981(16) 0.0299(16) Uani 1.0 4 d .
O(5) O 0.0531(3) 0.3242(5) 0.19131(16) 0.0390(19) Uani 1.0 4 d .
O(6) O 0.0196(3) 0.4844(4) 0.22636(15) 0.0279(16) Uani 1.0 4 d .
O(7) O 0.3608(3) 0.5470(5) 0.10174(17) 0.0357(17) Uani 1.0 4 d .
O(8) O 0.3560(3) 0.7119(5) 0.14435(15) 0.0299(16) Uani 1.0 4 d .
O(9) O 0.2639(3) 0.3506(5) 0.08287(16) 0.0311(17) Uani 1.0 4 d .
O(10) O 0.2747(3) 0.4519(5) 0.02162(16) 0.0317(17) Uani 1.0 4 d .
O(11) O 0.2422(3) 0.7648(5) 0.55076(17) 0.0423(19) Uani 1.0 4 d .
O(12) O 0.2425(3) 0.8276(5) 0.63556(15) 0.0410(18) Uani 1.0 4 d .
O(13) O 0.0432(3) 0.4526(5) 0.65566(16) 0.0309(17) Uani 1.0 4 d .
O(14) O 0.0295(3) 0.5284(5) 0.58776(17) 0.0361(18) Uani 1.0 4 d .
O(15) O 0.1608(3) 0.3227(5) 0.70063(15) 0.0305(17) Uani 1.0 4 d .
O(16) O 0.1449(3) 0.5021(5) 0.73300(15) 0.0293(16) Uani 1.0 4 d .
O(17) O 0.5065(3) 0.5407(5) 0.59712(17) 0.0368(18) Uani 1.0 4 d .
O(18) O 0.4988(3) 0.6864(5) 0.64637(16) 0.0357(18) Uani 1.0 4 d .
O(19) O 0.4210(3) 0.3131(5) 0.58018(16) 0.0343(17) Uani 1.0 4 d .
O(20) O 0.4151(3) 0.4368(5) 0.52242(15) 0.0309(16) Uani 1.0 4 d .
N(1) N 0.0648(3) 0.1999(5) 0.05469(18) 0.0229(18) Uani 1.0 4 d .
N(2) N 0.2760(3) 0.3552(6) 0.22128(19) 0.032(2) Uani 1.0 4 d .
N(3) N 0.6830(3) 0.3284(6) 0.56596(18) 0.0266(19) Uani 1.0 4 d .
N(4) N 0.9177(3) 0.1576(5) 0.72121(17) 0.0209(17) Uani 1.0 4 d .
C(1) C -0.0016(4) 0.5532(6) 0.1249(2) 0.020(2) Uani 1.0 4 d .
C(2) C 0.0454(4) 0.5228(6) 0.1568(3) 0.022(2) Uani 1.0 4 d .
C(3) C -0.0639(4) 0.5001(6) 0.1234(3) 0.022(3) Uani 1.0 4 d .
C(4) C -0.1664(4) 0.4888(8) 0.0846(3) 0.047(3) Uani 1.0 4 d .
C(5) C 0.0391(4) 0.4304(7) 0.1919(3) 0.026(3) Uani 1.0 4 d .
C(6) C 0.0129(4) 0.4017(7) 0.2620(3) 0.041(3) Uani 1.0 4 d .
C(7) C 0.2626(4) 0.6425(6) 0.1028(3) 0.021(2) Uani 1.0 4 d .
C(8) C 0.2308(4) 0.5606(6) 0.0749(2) 0.021(2) Uani 1.0 4 d .
C(9) C 0.3303(4) 0.6257(7) 0.1150(3) 0.025(3) Uani 1.0 4 d .
C(10) C 0.4225(4) 0.6960(8) 0.1574(3) 0.035(3) Uani 1.0 4 d .
C(11) C 0.2596(4) 0.4438(7) 0.0613(3) 0.022(3) Uani 1.0 4 d .
C(12) C 0.3009(4) 0.3409(8) 0.0060(3) 0.045(3) Uani 1.0 4 d .
C(13) C 0.1299(4) 0.5352(6) 0.6276(3) 0.026(3) Uani 1.0 4 d .
C(14) C 0.1723(4) 0.5110(6) 0.6631(3) 0.021(2) Uani 1.0 4 d .
C(15) C 0.0648(4) 0.5011(7) 0.6265(3) 0.031(3) Uani 1.0 4 d .
C(16) C -0.0359(4) 0.4973(8) 0.5839(3) 0.051(4) Uani 1.0 4 d .
C(17) C 0.1573(4) 0.4347(7) 0.7003(3) 0.024(3) Uani 1.0 4 d .
C(18) C 0.1337(4) 0.4303(7) 0.7704(3) 0.041(3) Uani 1.0 4 d .
C(19) C 0.4060(4) 0.6030(7) 0.6082(3) 0.025(3) Uani 1.0 4 d .
C(20) C 0.3755(4) 0.5132(7) 0.5826(3) 0.025(3) Uani 1.0 4 d .
C(21) C 0.4742(4) 0.6042(7) 0.6162(3) 0.028(3) Uani 1.0 4 d .
C(22) C 0.5647(4) 0.6916(8) 0.6542(3) 0.042(3) Uani 1.0 4 d .
C(23) C 0.4076(4) 0.4106(7) 0.5632(3) 0.024(3) Uani 1.0 4 d .
C(24) C 0.4383(5) 0.3385(8) 0.4982(3) 0.047(3) Uani 1.0 4 d .
C(25) C 0.0329(4) 0.3245(6) 0.0560(3) 0.028(3) Uani 1.0 4 d .
C(26) C -0.0340(4) 0.3307(8) 0.0349(3) 0.039(3) Uani 1.0 4 d .
C(27) C 0.0738(4) 0.1665(7) 0.0087(3) 0.032(3) Uani 1.0 4 d .
C(28) C 0.1196(5) 0.2492(8) -0.0100(3) 0.051(3) Uani 1.0 4 d .
C(29) C 0.1265(4) 0.2102(7) 0.0841(3) 0.027(3) Uani 1.0 4 d .
C(30) C 0.1694(4) 0.0998(7) 0.0842(3) 0.041(3) Uani 1.0 4 d .
C(31) C 0.0250(4) 0.0978(7) 0.0693(3) 0.031(3) Uani 1.0 4 d .
C(32) C 0.0087(4) 0.1145(8) 0.1138(3) 0.049(3) Uani 1.0 4 d .
C(33) C 0.2307(4) 0.2829(7) 0.1890(3) 0.041(3) Uani 1.0 4 d .
C(34) C 0.2237(5) 0.1489(8) 0.2005(3) 0.067(4) Uani 1.0 4 d .
C(35) C 0.3414(4) 0.3036(7) 0.2252(3) 0.035(3) Uani 1.0 4 d .
C(36) C 0.3715(5) 0.3122(8) 0.1853(3) 0.050(3) Uani 1.0 4 d .
C(37) C 0.2743(4) 0.4869(7) 0.2053(3) 0.032(3) Uani 1.0 4 d .
C(38) C 0.3172(4) 0.5748(7) 0.2315(3) 0.044(3) Uani 1.0 4 d .
C(39) C 0.2570(4) 0.3500(8) 0.2663(3) 0.039(3) Uani 1.0 4 d .
C(40) C 0.1906(5) 0.3903(9) 0.2684(3) 0.061(4) Uani 1.0 4 d .
C(41) C 0.6775(4) 0.2229(7) 0.5340(3) 0.032(3) Uani 1.0 4 d .
C(42) C 0.6336(4) 0.2417(7) 0.4932(3) 0.040(3) Uani 1.0 4 d .
C(43) C 0.7155(4) 0.4381(7) 0.5495(3) 0.038(3) Uani 1.0 4 d .
C(44) C 0.7814(4) 0.4175(8) 0.5431(3) 0.048(3) Uani 1.0 4 d .
C(45) C 0.7195(4) 0.2820(7) 0.6086(3) 0.031(3) Uani 1.0 4 d .
C(46) C 0.7258(4) 0.3744(8) 0.6449(3) 0.045(3) Uani 1.0 4 d .
C(47) C 0.6191(4) 0.3738(7) 0.5726(3) 0.032(3) Uani 1.0 4 d .
C(48) C 0.5799(4) 0.2776(7) 0.5905(3) 0.041(3) Uani 1.0 4 d .
C(49) C 0.8835(4) 0.1966(7) 0.6777(2) 0.028(3) Uani 1.0 4 d .
C(50) C 0.8896(4) 0.3334(7) 0.6680(3) 0.043(3) Uani 1.0 4 d .
C(51) C 0.9857(4) 0.1958(7) 0.7279(3) 0.028(3) Uani 1.0 4 d .
C(52) C 1.0229(4) 0.1472(8) 0.6943(3) 0.042(3) Uani 1.0 4 d .
C(53) C 0.9122(4) 0.0186(6) 0.7225(3) 0.031(3) Uani 1.0 4 d .
C(54) C 0.9418(5) -0.0410(7) 0.7646(3) 0.055(4) Uani 1.0 4 d .
C(55) C 0.8882(4) 0.2161(7) 0.7575(3) 0.030(3) Uani 1.0 4 d .
C(56) C 0.8201(4) 0.1873(7) 0.7574(3) 0.035(3) Uani 1.0 4 d .
H(1) H -0.1678 0.4175 0.0669 0.0577 Uiso 1.0 4 calc R
H(2) H -0.1958 0.5473 0.0713 0.0577 Uiso 1.0 4 calc R
H(3) H -0.1762 0.4668 0.1121 0.0577 Uiso 1.0 4 calc R
H(4) H -0.0282 0.3695 0.2578 0.0502 Uiso 1.0 4 calc R
H(5) H 0.0205 0.4449 0.2887 0.0502 Uiso 1.0 4 calc R
H(6) H 0.0419 0.3361 0.2625 0.0502 Uiso 1.0 4 calc R
H(7) H 0.4296 0.6441 0.1821 0.0420 Uiso 1.0 4 calc R
H(8) H 0.4411 0.7740 0.1644 0.0419 Uiso 1.0 4 calc R
H(9) H 0.4403 0.6597 0.1345 0.0419 Uiso 1.0 4 calc R
H(10) H 0.3449 0.3426 0.0138 0.0559 Uiso 1.0 4 calc R
H(11) H 0.2905 0.3373 -0.0246 0.0560 Uiso 1.0 4 calc R
H(12) H 0.2847 0.2704 0.0184 0.0559 Uiso 1.0 4 calc R
H(13) H -0.0420 0.4163 0.5726 0.0595 Uiso 1.0 4 calc R
H(14) H -0.0597 0.5538 0.5650 0.0596 Uiso 1.0 4 calc R
H(15) H -0.0487 0.5009 0.6116 0.0596 Uiso 1.0 4 calc R
H(16) H 0.0908 0.4102 0.7680 0.0510 Uiso 1.0 4 calc R
H(17) H 0.1458 0.4778 0.7958 0.0510 Uiso 1.0 4 calc R
H(18) H 0.1576 0.3568 0.7721 0.0509 Uiso 1.0 4 calc R
H(19) H 0.5805 0.6349 0.6763 0.0502 Uiso 1.0 4 calc R
H(20) H 0.5779 0.7724 0.6629 0.0501 Uiso 1.0 4 calc R
H(21) H 0.5799 0.6708 0.6283 0.0502 Uiso 1.0 4 calc R
H(22) H 0.4825 0.3413 0.5022 0.0570 Uiso 1.0 4 calc R
H(23) H 0.4223 0.3478 0.4683 0.0570 Uiso 1.0 4 calc R
H(24) H 0.4252 0.2616 0.5081 0.0570 Uiso 1.0 4 calc R
H(25) H 0.0344 0.3470 0.0854 0.0341 Uiso 1.0 4 calc R
H(26) H 0.0557 0.3827 0.0420 0.0342 Uiso 1.0 4 calc R
H(27) H -0.0357 0.3520 0.0053 0.0460 Uiso 1.0 4 calc R
H(28) H -0.0561 0.3902 0.0488 0.0461 Uiso 1.0 4 calc R
H(29) H -0.0523 0.2520 0.0370 0.0461 Uiso 1.0 4 calc R
H(30) H 0.0879 0.0839 0.0083 0.0375 Uiso 1.0 4 calc R
H(31) H 0.0347 0.1741 -0.0094 0.0376 Uiso 1.0 4 calc R
H(32) H 0.0986 0.3185 -0.0239 0.0625 Uiso 1.0 4 calc R
H(33) H 0.1392 0.2046 -0.0302 0.0626 Uiso 1.0 4 calc R
H(34) H 0.1502 0.2761 0.0132 0.0625 Uiso 1.0 4 calc R
H(35) H 0.1477 0.2796 0.0750 0.0316 Uiso 1.0 4 calc R
H(36) H 0.1187 0.2232 0.1128 0.0316 Uiso 1.0 4 calc R
H(37) H 0.1615 0.0440 0.1061 0.0482 Uiso 1.0 4 calc R
H(38) H 0.2117 0.1254 0.0898 0.0482 Uiso 1.0 4 calc R
H(39) H 0.1615 0.0602 0.0568 0.0482 Uiso 1.0 4 calc R
H(40) H -0.0127 0.0947 0.0494 0.0372 Uiso 1.0 4 calc R
H(41) H 0.0466 0.0220 0.0687 0.0372 Uiso 1.0 4 calc R
H(42) H 0.0397 0.0765 0.1344 0.0598 Uiso 1.0 4 calc R
H(43) H -0.0307 0.0787 0.1156 0.0599 Uiso 1.0 4 calc R
H(44) H 0.0073 0.2001 0.1198 0.0599 Uiso 1.0 4 calc R
H(45) H 0.1908 0.3197 0.1875 0.0481 Uiso 1.0 4 calc R
H(46) H 0.2438 0.2878 0.1615 0.0481 Uiso 1.0 4 calc R
H(47) H 0.2534 0.1024 0.1881 0.0761 Uiso 1.0 4 calc R
H(48) H 0.1830 0.1192 0.1901 0.0762 Uiso 1.0 4 calc R
H(49) H 0.2318 0.1409 0.2311 0.0761 Uiso 1.0 4 calc R
H(50) H 0.3668 0.3464 0.2478 0.0415 Uiso 1.0 4 calc R
H(51) H 0.3395 0.2191 0.2326 0.0415 Uiso 1.0 4 calc R
H(52) H 0.3620 0.2406 0.1681 0.0613 Uiso 1.0 4 calc R
H(53) H 0.4153 0.3191 0.1933 0.0612 Uiso 1.0 4 calc R
H(54) H 0.3560 0.3828 0.1691 0.0612 Uiso 1.0 4 calc R
H(55) H 0.2838 0.4867 0.1767 0.0387 Uiso 1.0 4 calc R
H(56) H 0.2331 0.5167 0.2049 0.0387 Uiso 1.0 4 calc R
H(57) H 0.2972 0.6104 0.2534 0.0540 Uiso 1.0 4 calc R
H(58) H 0.3292 0.6379 0.2135 0.0539 Uiso 1.0 4 calc R
H(59) H 0.3530 0.5309 0.2445 0.0539 Uiso 1.0 4 calc R
H(60) H 0.2612 0.2677 0.2766 0.0463 Uiso 1.0 4 calc R
H(61) H 0.2845 0.4018 0.2849 0.0463 Uiso 1.0 4 calc R
H(62) H 0.1902 0.4765 0.2734 0.0760 Uiso 1.0 4 calc R
H(63) H 0.1746 0.3486 0.2910 0.0760 Uiso 1.0 4 calc R
H(64) H 0.1655 0.3721 0.2415 0.0760 Uiso 1.0 4 calc R
H(65) H 0.7175 0.2091 0.5263 0.0384 Uiso 1.0 4 calc R
H(66) H 0.6647 0.1518 0.5479 0.0384 Uiso 1.0 4 calc R
H(67) H 0.5936 0.2130 0.4971 0.0480 Uiso 1.0 4 calc R
H(68) H 0.6471 0.1982 0.4700 0.0480 Uiso 1.0 4 calc R
H(69) H 0.6315 0.3271 0.4867 0.0480 Uiso 1.0 4 calc R
H(70) H 0.6924 0.4615 0.5224 0.0447 Uiso 1.0 4 calc R
H(71) H 0.7154 0.5037 0.5696 0.0447 Uiso 1.0 4 calc R
H(72) H 0.8087 0.4370 0.5690 0.0579 Uiso 1.0 4 calc R
H(73) H 0.7913 0.4675 0.5201 0.0580 Uiso 1.0 4 calc R
H(74) H 0.7862 0.3333 0.5361 0.0579 Uiso 1.0 4 calc R
H(75) H 0.6986 0.2117 0.6173 0.0370 Uiso 1.0 4 calc R
H(76) H 0.7601 0.2592 0.6038 0.0370 Uiso 1.0 4 calc R
H(77) H 0.7625 0.4214 0.6446 0.0531 Uiso 1.0 4 calc R
H(78) H 0.7280 0.3332 0.6718 0.0531 Uiso 1.0 4 calc R
H(79) H 0.6906 0.4274 0.6408 0.0531 Uiso 1.0 4 calc R
H(80) H 0.6245 0.4414 0.5921 0.0386 Uiso 1.0 4 calc R
H(81) H 0.5974 0.4003 0.5455 0.0387 Uiso 1.0 4 calc R
H(82) H 0.5562 0.2334 0.5673 0.0501 Uiso 1.0 4 calc R
H(83) H 0.5526 0.3156 0.6074 0.0501 Uiso 1.0 4 calc R
H(84) H 0.6068 0.2224 0.6080 0.0501 Uiso 1.0 4 calc R
H(85) H 0.9003 0.1517 0.6561 0.0331 Uiso 1.0 4 calc R
H(86) H 0.8407 0.1770 0.6762 0.0330 Uiso 1.0 4 calc R
H(87) H 0.8564 0.3765 0.6778 0.0509 Uiso 1.0 4 calc R
H(88) H 0.8879 0.3465 0.6379 0.0509 Uiso 1.0 4 calc R
H(89) H 0.9282 0.3627 0.6830 0.0509 Uiso 1.0 4 calc R
H(90) H 0.9876 0.2832 0.7276 0.0334 Uiso 1.0 4 calc R
H(91) H 1.0048 0.1664 0.7554 0.0334 Uiso 1.0 4 calc R
H(92) H 1.0404 0.0695 0.7032 0.0510 Uiso 1.0 4 calc R
H(93) H 1.0553 0.2031 0.6906 0.0511 Uiso 1.0 4 calc R
H(94) H 0.9956 0.1382 0.6676 0.0510 Uiso 1.0 4 calc R
H(95) H 0.8691 -0.0014 0.7181 0.0373 Uiso 1.0 4 calc R
H(96) H 0.9309 -0.0150 0.6996 0.0373 Uiso 1.0 4 calc R
H(97) H 0.9838 -0.0609 0.7627 0.0658 Uiso 1.0 4 calc R
H(98) H 0.9199 -0.1137 0.7699 0.0658 Uiso 1.0 4 calc R
H(99) H 0.9406 0.0156 0.7876 0.0659 Uiso 1.0 4 calc R
H(100) H 0.9105 0.1878 0.7843 0.0363 Uiso 1.0 4 calc R
H(101) H 0.8926 0.3029 0.7557 0.0363 Uiso 1.0 4 calc R
H(102) H 0.7955 0.2477 0.7407 0.0429 Uiso 1.0 4 calc R
H(103) H 0.8109 0.1876 0.7861 0.0429 Uiso 1.0 4 calc R
H(104) H 0.8111 0.1085 0.7448 0.0429 Uiso 1.0 4 calc R

loop_
_atom_site_aniso_label
_atom_site_aniso_U_11
_atom_site_aniso_U_22
_atom_site_aniso_U_33
_atom_site_aniso_U_12
_atom_site_aniso_U_13
_atom_site_aniso_U_23
W(1) 0.02355(17) 0.01646(15) 0.01803(15) 0.00033(13) 0.00657(12) 0.00074(12)
W(2) 0.0349(2) 0.02075(17) 0.02271(17) -0.00081(15) 0.00859(14) 0.00070(14)
S(1) 0.0226(12) 0.0256(10) 0.0235(10) 0.0016(8) 0.0053(9) 0.0055(8)
S(2) 0.0267(12) 0.0234(10) 0.0213(10) -0.0002(9) 0.0026(9) 0.0049(8)
S(3) 0.0263(12) 0.0229(11) 0.0238(10) -0.0042(9) 0.0056(9) -0.0040(8)
S(4) 0.0206(12) 0.0242(10) 0.0237(10) 0.0011(8) 0.0031(9) -0.0071(8)
S(5) 0.0325(13) 0.0310(12) 0.0243(11) 0.0003(9) 0.0011(9) 0.0034(9)
S(6) 0.0253(12) 0.0276(11) 0.0213(10) -0.0012(9) 0.0054(9) 0.0022(8)
S(7) 0.0384(14) 0.0267(11) 0.0291(11) -0.0066(9) 0.0076(10) -0.0058(9)
S(8) 0.0257(12) 0.0262(11) 0.0270(11) -0.0016(9) 0.0049(9) -0.0044(9)
O(1) 0.022(3) 0.019(3) 0.021(3) 0.004(2) 0.006(3) 0.009(2)
O(2) 0.044(4) 0.024(3) 0.009(3) 0.008(3) 0.007(3) -0.006(2)
O(3) 0.041(4) 0.034(4) 0.036(4) -0.015(3) 0.010(3) 0.009(3)
O(4) 0.022(4) 0.031(3) 0.037(4) 0.000(3) 0.009(3) 0.005(3)
O(5) 0.067(5) 0.018(3) 0.035(4) 0.003(3) 0.017(3) 0.005(3)
O(6) 0.041(4) 0.024(3) 0.021(3) -0.006(3) 0.011(3) 0.004(3)
O(7) 0.022(4) 0.038(4) 0.044(4) 0.004(3) -0.003(3) -0.011(3)
O(8) 0.027(4) 0.035(3) 0.028(3) -0.007(3) 0.006(3) -0.004(3)
O(9) 0.035(4) 0.027(3) 0.031(3) 0.000(3) 0.005(3) 0.004(3)
O(10) 0.033(4) 0.032(3) 0.033(4) 0.008(3) 0.017(3) -0.003(3)
O(11) 0.056(5) 0.040(4) 0.035(4) 0.001(3) 0.019(3) 0.018(3)
O(12) 0.088(5) 0.018(3) 0.019(3) 0.014(3) 0.014(3) -0.003(3)
O(13) 0.026(4) 0.036(4) 0.031(4) -0.004(3) 0.006(3) 0.005(3)
O(14) 0.026(4) 0.037(4) 0.042(4) -0.002(3) -0.006(3) 0.007(3)
O(15) 0.042(4) 0.020(3) 0.029(3) 0.001(3) 0.003(3) 0.007(3)
O(16) 0.037(4) 0.029(3) 0.025(3) -0.003(3) 0.015(3) -0.001(3)
O(17) 0.027(4) 0.042(4) 0.040(4) -0.004(3) 0.002(3) -0.003(3)
O(18) 0.027(4) 0.040(4) 0.039(4) -0.014(3) -0.000(3) -0.003(3)
O(19) 0.043(4) 0.025(3) 0.036(4) 0.004(3) 0.009(3) 0.007(3)
O(20) 0.045(4) 0.031(3) 0.019(3) 0.006(3) 0.010(3) 0.002(3)
N(1) 0.025(4) 0.018(3) 0.025(4) -0.005(3) 0.003(3) -0.000(3)
N(2) 0.035(5) 0.033(4) 0.024(4) -0.003(4) -0.004(4) 0.013(3)
N(3) 0.023(4) 0.030(4) 0.026(4) -0.001(3) 0.003(3) 0.009(3)
N(4) 0.022(4) 0.021(4) 0.019(4) -0.003(3) 0.001(3) -0.004(3)
C(1) 0.024(5) 0.019(4) 0.019(4) -0.003(4) 0.012(4) -0.002(3)
C(2) 0.027(5) 0.019(4) 0.020(4) -0.003(4) 0.005(4) -0.001(4)
C(3) 0.027(5) 0.015(4) 0.026(5) 0.005(4) 0.007(4) -0.005(4)
C(4) 0.019(6) 0.061(7) 0.064(7) -0.002(5) 0.012(5) 0.000(5)
C(5) 0.037(6) 0.024(5) 0.018(4) -0.009(4) 0.003(4) -0.005(4)
C(6) 0.056(7) 0.041(6) 0.029(5) -0.006(5) 0.016(5) 0.005(4)
C(7) 0.021(5) 0.020(4) 0.023(4) 0.002(4) 0.005(4) 0.004(4)
C(8) 0.022(5) 0.020(4) 0.020(4) 0.001(4) 0.002(4) 0.007(4)
C(9) 0.026(5) 0.024(5) 0.026(5) -0.004(4) 0.005(4) 0.005(4)
C(10) 0.025(5) 0.046(6) 0.034(5) -0.012(4) 0.004(4) -0.000(4)
C(11) 0.018(5) 0.024(5) 0.024(5) -0.003(4) 0.000(4) -0.004(4)
C(12) 0.047(7) 0.050(6) 0.043(6) 0.016(5) 0.023(5) -0.006(5)
C(13) 0.041(6) 0.012(4) 0.025(5) 0.001(4) 0.004(4) 0.006(4)
C(14) 0.020(5) 0.018(4) 0.025(5) 0.000(3) 0.006(4) 0.002(4)
C(15) 0.036(6) 0.019(5) 0.039(5) 0.003(4) 0.006(5) 0.001(4)
C(16) 0.024(6) 0.057(7) 0.067(7) -0.003(5) -0.007(5) 0.015(5)
C(17) 0.020(5) 0.025(5) 0.026(5) -0.004(4) -0.000(4) 0.003(4)
C(18) 0.052(7) 0.042(6) 0.034(5) -0.005(5) 0.019(5) 0.003(4)
C(19) 0.029(5) 0.026(5) 0.020(4) -0.005(4) 0.002(4) 0.001(4)
C(20) 0.022(5) 0.032(5) 0.022(4) -0.002(4) 0.005(4) 0.004(4)
C(21) 0.045(6) 0.020(5) 0.018(4) -0.009(4) 0.006(4) 0.011(4)
C(22) 0.044(7) 0.039(6) 0.042(6) -0.016(5) 0.004(5) 0.004(5)
C(23) 0.019(5) 0.023(5) 0.029(5) -0.003(4) 0.005(4) -0.000(4)
C(24) 0.058(7) 0.052(6) 0.032(5) 0.021(5) 0.008(5) -0.002(5)
C(25) 0.028(5) 0.020(5) 0.037(5) 0.005(4) 0.007(4) 0.003(4)
C(26) 0.039(6) 0.051(6) 0.025(5) 0.015(5) -0.002(4) -0.005(4)
C(27) 0.031(6) 0.038(5) 0.024(5) 0.013(4) -0.003(4) -0.007(4)
C(28) 0.047(7) 0.084(7) 0.025(5) 0.006(6) 0.015(5) 0.009(5)
C(29) 0.023(5) 0.030(5) 0.027(5) -0.007(4) -0.004(4) -0.005(4)
C(30) 0.028(6) 0.028(5) 0.064(7) 0.003(4) 0.004(5) 0.001(5)
C(31) 0.026(5) 0.018(4) 0.049(6) -0.003(4) 0.004(4) -0.003(4)
C(32) 0.046(7) 0.046(6) 0.058(6) -0.006(5) 0.018(5) 0.020(5)
C(33) 0.045(7) 0.043(6) 0.033(5) -0.009(5) -0.006(5) 0.010(4)
C(34) 0.088(10) 0.046(6) 0.057(7) -0.028(6) -0.018(6) 0.002(5)
C(35) 0.036(6) 0.030(5) 0.038(5) 0.006(4) 0.001(5) 0.004(4)
C(36) 0.057(7) 0.051(6) 0.044(6) 0.018(5) 0.018(5) 0.001(5)
C(37) 0.027(6) 0.032(5) 0.038(5) 0.000(4) 0.008(4) 0.012(4)
C(38) 0.064(8) 0.028(5) 0.043(6) 0.006(5) 0.016(5) 0.007(4)
C(39) 0.040(6) 0.050(6) 0.026(5) -0.006(5) 0.001(4) 0.011(4)
C(40) 0.044(7) 0.093(9) 0.052(7) 0.018(6) 0.024(6) 0.020(6)
C(41) 0.039(6) 0.025(5) 0.032(5) 0.002(4) 0.002(4) -0.004(4)
C(42) 0.044(6) 0.043(6) 0.033(5) -0.003(5) 0.001(5) -0.000(4)
C(43) 0.042(6) 0.031(5) 0.039(6) -0.009(4) 0.002(5) 0.009(4)
C(44) 0.037(6) 0.055(7) 0.052(6) -0.012(5) 0.008(5) 0.006(5)
C(45) 0.030(6) 0.030(5) 0.032(5) 0.003(4) 0.002(4) 0.009(4)
C(46) 0.049(7) 0.051(6) 0.033(5) 0.000(5) -0.001(5) 0.002(5)
C(47) 0.026(5) 0.033(5) 0.037(5) 0.007(4) 0.002(4) 0.006(4)
C(48) 0.033(6) 0.056(6) 0.036(5) 0.006(5) 0.011(5) 0.010(5)
C(49) 0.028(5) 0.039(5) 0.015(4) -0.003(4) 0.000(4) 0.004(4)
C(50) 0.036(6) 0.048(6) 0.043(6) 0.005(5) -0.001(5) 0.016(5)
C(51) 0.026(5) 0.030(5) 0.028(5) -0.004(4) 0.000(4) -0.000(4)
C(52) 0.029(6) 0.053(6) 0.045(6) -0.005(5) 0.008(5) -0.003(5)
C(53) 0.034(6) 0.022(5) 0.038(5) -0.002(4) 0.007(4) -0.003(4)
C(54) 0.064(8) 0.026(5) 0.074(7) 0.008(5) 0.010(6) 0.020(5)
C(55) 0.036(6) 0.036(5) 0.019(4) 0.003(4) 0.003(4) -0.013(4)
C(56) 0.035(6) 0.040(6) 0.032(5) 0.000(4) 0.011(4) -0.005(4)

loop_
_atom_type_symbol
_atom_type_description
_atom_type_scat_dispersion_real
_atom_type_scat_dispersion_imag
_atom_type_scat_source
C C 0.003 0.002
;
International Tables for Crystallography
(1992, Vol. C, Tables 4.2.6.8 and 6.1.1.4)
;
H H 0.000 0.000
;
International Tables for Crystallography
(1992, Vol. C, Table 6.1.1.4)
;
O O 0.011 0.006
;
International Tables for Crystallography
(1992, Vol. C, Tables 4.2.6.8 and 6.1.1.4)
;
N N 0.006 0.003
;
International Tables for Crystallography
(1992, Vol. C, Tables 4.2.6.8 and 6.1.1.4)
;
S S 0.125 0.123
;
International Tables for Crystallography
(1992, Vol. C, Tables 4.2.6.8 and 6.1.1.4)
;
W W -0.849 6.872
;
International Tables for Crystallography
(1992, Vol. C, Tables 4.2.6.8 and 6.1.1.4)
;

loop_
_geom_angle_atom_site_label_1
_geom_angle_atom_site_label_2
_geom_angle_atom_site_label_3
_geom_angle
_geom_angle_publ_flag
S(1) W(1) S(2) 79.24(6) yes
S(1) W(1) S(3) 158.55(6) yes
S(1) W(1) S(4) 85.92(7) yes
S(1) W(1) O(1) 84.19(16) yes
S(1) W(1) O(2) 107.56(18) yes
S(2) W(1) S(3) 83.57(6) yes
S(2) W(1) S(4) 82.83(6) yes
S(2) W(1) O(1) 161.54(15) yes
S(2) W(1) O(2) 90.67(15) yes
S(3) W(1) S(4) 79.25(6) yes
S(3) W(1) O(1) 110.44(16) yes
S(3) W(1) O(2) 85.26(18) yes
S(4) W(1) O(1) 87.96(16) yes
S(4) W(1) O(2) 163.75(17) yes
O(1) W(1) O(2) 102.1(2) yes
S(5) W(2) S(6) 79.46(6) yes
S(5) W(2) S(7) 159.42(7) yes
S(5) W(2) S(8) 85.45(7) yes
S(5) W(2) O(11) 85.30(19) yes
S(5) W(2) O(12) 105.4(2) yes
S(6) W(2) S(7) 84.64(7) yes
S(6) W(2) S(8) 82.05(6) yes
S(6) W(2) O(11) 162.79(18) yes
S(6) W(2) O(12) 88.73(16) yes
S(7) W(2) S(8) 79.43(7) yes
S(7) W(2) O(11) 108.1(2) yes
S(7) W(2) O(12) 87.1(2) yes
S(8) W(2) O(11) 88.85(18) yes
S(8) W(2) O(12) 164.29(18) yes
O(11) W(2) O(12) 103.1(3) yes
W(1) S(1) C(1) 109.6(3) yes
W(1) S(2) C(2) 104.4(3) yes
W(1) S(3) C(7) 109.6(3) yes
W(1) S(4) C(8) 104.9(3) yes
W(2) S(5) C(13) 108.9(3) yes
W(2) S(6) C(14) 103.6(3) yes
W(2) S(7) C(19) 109.3(3) yes
W(2) S(8) C(20) 105.1(3) yes
C(3) O(4) C(4) 116.5(6) yes
C(5) O(6) C(6) 115.1(6) yes
C(9) O(8) C(10) 113.1(6) yes
C(11) O(10) C(12) 115.1(6) yes
C(15) O(14) C(16) 115.6(7) yes
C(17) O(16) C(18) 113.9(6) yes
C(21) O(18) C(22) 115.3(7) yes
C(23) O(20) C(24) 116.5(6) yes
C(25) N(1) C(27) 111.2(6) yes
C(25) N(1) C(29) 106.5(5) yes
C(25) N(1) C(31) 110.9(6) yes
C(27) N(1) C(29) 111.1(6) yes
C(27) N(1) C(31) 105.9(6) yes
C(29) N(1) C(31) 111.3(6) yes
C(33) N(2) C(35) 111.4(6) yes
C(33) N(2) C(37) 106.9(6) yes
C(33) N(2) C(39) 110.7(7) yes
C(35) N(2) C(37) 110.5(6) yes
C(35) N(2) C(39) 107.3(6) yes
C(37) N(2) C(39) 110.0(6) yes
C(41) N(3) C(43) 111.3(6) yes
C(41) N(3) C(45) 107.7(6) yes
C(41) N(3) C(47) 110.9(6) yes
C(43) N(3) C(45) 110.5(6) yes
C(43) N(3) C(47) 106.0(6) yes
C(45) N(3) C(47) 110.5(6) yes
C(49) N(4) C(51) 112.3(6) yes
C(49) N(4) C(53) 105.9(5) yes
C(49) N(4) C(55) 110.5(6) yes
C(51) N(4) C(53) 110.4(6) yes
C(51) N(4) C(55) 107.2(5) yes
C(53) N(4) C(55) 110.6(6) yes
S(1) C(1) C(2) 120.5(6) yes
S(1) C(1) C(3) 118.6(5) yes
C(2) C(1) C(3) 120.9(7) yes
S(2) C(2) C(1) 124.3(6) yes
S(2) C(2) C(5) 111.8(5) yes
C(1) C(2) C(5) 123.8(7) yes
O(3) C(3) O(4) 123.3(7) yes
O(3) C(3) C(1) 124.2(7) yes
O(4) C(3) C(1) 112.5(6) yes
O(5) C(5) O(6) 123.0(7) yes
O(5) C(5) C(2) 125.3(7) yes
O(6) C(5) C(2) 111.5(6) yes
S(3) C(7) C(8) 121.8(6) yes
S(3) C(7) C(9) 119.9(5) yes
C(8) C(7) C(9) 118.3(7) yes
S(4) C(8) C(7) 123.5(6) yes
S(4) C(8) C(11) 113.5(5) yes
C(7) C(8) C(11) 122.7(7) yes
O(7) C(9) O(8) 122.1(7) yes
O(7) C(9) C(7) 125.8(7) yes
O(8) C(9) C(7) 112.1(7) yes
O(9) C(11) O(10) 124.3(7) yes
O(9) C(11) C(8) 123.0(7) yes
O(10) C(11) C(8) 112.4(6) yes
S(5) C(13) C(14) 121.1(7) yes
S(5) C(13) C(15) 118.5(6) yes
C(14) C(13) C(15) 120.4(7) yes
S(6) C(14) C(13) 124.6(6) yes
S(6) C(14) C(17) 112.8(5) yes
C(13) C(14) C(17) 122.6(7) yes
O(13) C(15) O(14) 122.4(8) yes
O(13) C(15) C(13) 125.5(7) yes
O(14) C(15) C(13) 112.1(7) yes
O(15) C(17) O(16) 124.5(7) yes
O(15) C(17) C(14) 122.5(7) yes
O(16) C(17) C(14) 112.9(6) yes
S(7) C(19) C(20) 121.2(6) yes
S(7) C(19) C(21) 119.4(5) yes
C(20) C(19) C(21) 119.4(7) yes
S(8) C(20) C(19) 123.8(6) yes
S(8) C(20) C(23) 112.3(5) yes
C(19) C(20) C(23) 123.9(7) yes
O(17) C(21) O(18) 121.8(8) yes
O(17) C(21) C(19) 124.2(7) yes
O(18) C(21) C(19) 113.9(7) yes
O(19) C(23) O(20) 123.4(7) yes
O(19) C(23) C(20) 125.1(7) yes
O(20) C(23) C(20) 111.2(6) yes
N(1) C(25) C(26) 116.2(6) yes
N(1) C(27) C(28) 114.2(6) yes
N(1) C(29) C(30) 115.4(6) yes
N(1) C(31) C(32) 114.8(6) yes
N(2) C(33) C(34) 114.7(7) yes
N(2) C(35) C(36) 115.8(7) yes
N(2) C(37) C(38) 116.4(6) yes
N(2) C(39) C(40) 115.0(7) yes
N(3) C(41) C(42) 116.0(6) yes
N(3) C(43) C(44) 115.8(7) yes
N(3) C(45) C(46) 114.3(6) yes
N(3) C(47) C(48) 114.0(6) yes
N(4) C(49) C(50) 114.0(6) yes
N(4) C(51) C(52) 115.0(6) yes
N(4) C(53) C(54) 115.0(6) yes
N(4) C(55) C(56) 115.8(6) yes
O(4) C(4) H(1) 108.994 no
O(4) C(4) H(2) 110.001 no
O(4) C(4) H(3) 109.418 no
H(1) C(4) H(2) 109.474 no
H(1) C(4) H(3) 109.474 no
H(2) C(4) H(3) 109.465 no
O(6) C(6) H(4) 108.974 no
O(6) C(6) H(5) 110.202 no
O(6) C(6) H(6) 109.229 no
H(4) C(6) H(5) 109.482 no
H(4) C(6) H(6) 109.465 no
H(5) C(6) H(6) 109.474 no
O(8) C(10) H(7) 109.138 no
O(8) C(10) H(8) 109.136 no
O(8) C(10) H(9) 110.130 no
H(7) C(10) H(8) 109.464 no
H(7) C(10) H(9) 109.468 no
H(8) C(10) H(9) 109.489 no
O(10) C(12) H(10) 109.259 no
O(10) C(12) H(11) 109.162 no
O(10) C(12) H(12) 109.993 no
H(10) C(12) H(11) 109.469 no
H(10) C(12) H(12) 109.472 no
H(11) C(12) H(12) 109.470 no
O(14) C(16) H(13) 109.048 no
O(14) C(16) H(14) 109.485 no
O(14) C(16) H(15) 109.863 no
H(13) C(16) H(14) 109.484 no
H(13) C(16) H(15) 109.475 no
H(14) C(16) H(15) 109.471 no
O(16) C(18) H(16) 110.000 no
O(16) C(18) H(17) 108.782 no
O(16) C(18) H(18) 109.626 no
H(16) C(18) H(17) 109.477 no
H(16) C(18) H(18) 109.467 no
H(17) C(18) H(18) 109.473 no
O(18) C(22) H(19) 109.894 no
O(18) C(22) H(20) 109.792 no
O(18) C(22) H(21) 108.727 no
H(19) C(22) H(20) 109.456 no
H(19) C(22) H(21) 109.467 no
H(20) C(22) H(21) 109.490 no
O(20) C(24) H(22) 109.688 no
O(20) C(24) H(23) 109.408 no
O(20) C(24) H(24) 109.306 no
H(22) C(24) H(23) 109.478 no
H(22) C(24) H(24) 109.480 no
H(23) C(24) H(24) 109.468 no
N(1) C(25) H(25) 107.866 no
N(1) C(25) H(26) 107.825 no
C(26) C(25) H(25) 107.407 no
C(26) C(25) H(26) 107.964 no
H(25) C(25) H(26) 109.466 no
C(25) C(26) H(27) 109.141 no
C(25) C(26) H(28) 110.719 no
C(25) C(26) H(29) 108.556 no
H(27) C(26) H(28) 109.466 no
H(27) C(26) H(29) 109.473 no
H(28) C(26) H(29) 109.466 no
N(1) C(27) H(30) 109.220 no
N(1) C(27) H(31) 107.963 no
C(28) C(27) H(30) 108.646 no
C(28) C(27) H(31) 107.261 no
H(30) C(27) H(31) 109.455 no
C(27) C(28) H(32) 110.267 no
C(27) C(28) H(33) 110.089 no
C(27) C(28) H(34) 108.033 no
H(32) C(28) H(33) 109.469 no
H(32) C(28) H(34) 109.481 no
H(33) C(28) H(34) 109.479 no
N(1) C(29) H(35) 107.611 no
N(1) C(29) H(36) 108.404 no
C(30) C(29) H(35) 107.487 no
C(30) C(29) H(36) 108.333 no
H(35) C(29) H(36) 109.461 no
C(29) C(30) H(37) 108.967 no
C(29) C(30) H(38) 110.136 no
C(29) C(30) H(39) 109.297 no
H(37) C(30) H(38) 109.478 no
H(37) C(30) H(39) 109.481 no
H(38) C(30) H(39) 109.466 no
N(1) C(31) H(40) 107.644 no
N(1) C(31) H(41) 108.724 no
C(32) C(31) H(40) 107.810 no
C(32) C(31) H(41) 108.283 no
H(40) C(31) H(41) 109.458 no
C(31) C(32) H(42) 109.177 no
C(31) C(32) H(43) 110.672 no
C(31) C(32) H(44) 108.550 no
H(42) C(32) H(43) 109.473 no
H(42) C(32) H(44) 109.477 no
H(43) C(32) H(44) 109.471 no
N(2) C(33) H(45) 107.956 no
N(2) C(33) H(46) 108.510 no
C(34) C(33) H(45) 107.024 no
C(34) C(33) H(46) 109.064 no
H(45) C(33) H(46) 109.457 no
C(33) C(34) H(47) 108.278 no
C(33) C(34) H(48) 111.548 no
C(33) C(34) H(49) 108.564 no
H(47) C(34) H(48) 109.475 no
H(47) C(34) H(49) 109.474 no
H(48) C(34) H(49) 109.469 no
N(2) C(35) H(50) 107.937 no
N(2) C(35) H(51) 107.563 no
C(36) C(35) H(50) 108.130 no
C(36) C(35) H(51) 107.806 no
H(50) C(35) H(51) 109.457 no
C(35) C(36) H(52) 109.659 no
C(35) C(36) H(53) 109.594 no
C(35) C(36) H(54) 109.163 no
H(52) C(36) H(53) 109.469 no
H(52) C(36) H(54) 109.469 no
H(53) C(36) H(54) 109.472 no
N(2) C(37) H(55) 108.087 no
N(2) C(37) H(56) 107.537 no
C(38) C(37) H(55) 108.013 no
C(38) C(37) H(56) 107.258 no
H(55) C(37) H(56) 109.467 no
C(37) C(38) H(57) 109.907 no
C(37) C(38) H(58) 110.109 no
C(37) C(38) H(59) 108.383 no
H(57) C(38) H(58) 109.465 no
H(57) C(38) H(59) 109.482 no
H(58) C(38) H(59) 109.476 no
N(2) C(39) H(60) 108.731 no
N(2) C(39) H(61) 107.910 no
C(40) C(39) H(60) 107.360 no
C(40) C(39) H(61) 108.326 no
H(60) C(39) H(61) 109.467 no
C(39) C(40) H(62) 108.900 no
C(39) C(40) H(63) 110.751 no
C(39) C(40) H(64) 108.749 no
H(62) C(40) H(63) 109.463 no
H(62) C(40) H(64) 109.481 no
H(63) C(40) H(64) 109.477 no
N(3) C(41) H(65) 107.773 no
N(3) C(41) H(66) 108.077 no
C(42) C(41) H(65) 107.195 no
C(42) C(41) H(66) 108.185 no
H(65) C(41) H(66) 109.454 no
C(41) C(42) H(67) 108.882 no
C(41) C(42) H(68) 110.775 no
C(41) C(42) H(69) 108.729 no
H(67) C(42) H(68) 109.475 no
H(67) C(42) H(69) 109.481 no
H(68) C(42) H(69) 109.478 no
N(3) C(43) H(70) 107.619 no
N(3) C(43) H(71) 108.367 no
C(44) C(43) H(70) 107.778 no
C(44) C(43) H(71) 107.660 no
H(70) C(43) H(71) 109.470 no
C(43) C(44) H(72) 109.531 no
C(43) C(44) H(73) 110.489 no
C(43) C(44) H(74) 108.371 no
H(72) C(44) H(73) 109.473 no
H(72) C(44) H(74) 109.472 no
H(73) C(44) H(74) 109.484 no
N(3) C(45) H(75) 108.015 no
N(3) C(45) H(76) 108.528 no
C(46) C(45) H(75) 108.071 no
C(46) C(45) H(76) 108.392 no
H(75) C(45) H(76) 109.459 no
C(45) C(46) H(77) 109.290 no
C(45) C(46) H(78) 110.012 no
C(45) C(46) H(79) 109.124 no
H(77) C(46) H(78) 109.468 no
H(77) C(46) H(79) 109.471 no
H(78) C(46) H(79) 109.461 no
N(3) C(47) H(80) 108.473 no
N(3) C(47) H(81) 108.347 no
C(48) C(47) H(80) 108.494 no
C(48) C(47) H(81) 107.984 no
H(80) C(47) H(81) 109.462 no
C(47) C(48) H(82) 109.772 no
C(47) C(48) H(83) 110.073 no
C(47) C(48) H(84) 108.566 no
H(82) C(48) H(83) 109.462 no
H(82) C(48) H(84) 109.465 no
H(83) C(48) H(84) 109.486 no
N(4) C(49) H(85) 107.960 no
N(4) C(49) H(86) 108.737 no
C(50) C(49) H(85) 107.756 no
C(50) C(49) H(86) 108.830 no
H(85) C(49) H(86) 109.454 no
C(49) C(50) H(87) 108.845 no
C(49) C(50) H(88) 110.564 no
C(49) C(50) H(89) 108.994 no
H(87) C(50) H(88) 109.465 no
H(87) C(50) H(89) 109.471 no
H(88) C(50) H(89) 109.483 no
N(4) C(51) H(90) 108.378 no
N(4) C(51) H(91) 108.187 no
C(52) C(51) H(90) 108.056 no
C(52) C(51) H(91) 107.717 no
H(90) C(51) H(91) 109.470 no
C(51) C(52) H(92) 109.664 no
C(51) C(52) H(93) 110.312 no
C(51) C(52) H(94) 108.427 no
H(92) C(52) H(93) 109.471 no
H(92) C(52) H(94) 109.477 no
H(93) C(52) H(94) 109.471 no
N(4) C(53) H(95) 107.730 no
N(4) C(53) H(96) 108.572 no
C(54) C(53) H(95) 107.585 no
C(54) C(53) H(96) 108.374 no
H(95) C(53) H(96) 109.459 no
C(53) C(54) H(97) 109.008 no
C(53) C(54) H(98) 110.445 no
C(53) C(54) H(99) 108.954 no
H(97) C(54) H(98) 109.469 no
H(97) C(54) H(99) 109.471 no
H(98) C(54) H(99) 109.476 no
N(4) C(55) H(100) 107.802 no
N(4) C(55) H(101) 108.110 no
C(56) C(55) H(100) 107.357 no
C(56) C(55) H(101) 108.180 no
H(100) C(55) H(101) 109.462 no
C(55) C(56) H(102) 108.994 no
C(55) C(56) H(103) 110.349 no
C(55) C(56) H(104) 109.071 no
H(102) C(56) H(103) 109.466 no
H(102) C(56) H(104) 109.474 no
H(103) C(56) H(104) 109.471 no

loop_
_geom_bond_atom_site_label_1
_geom_bond_atom_site_label_2
_geom_bond_distance
_geom_bond_publ_flag
W(1) S(1) 2.4222(19) yes
W(1) S(2) 2.6074(19) yes
W(1) S(3) 2.4332(19) yes
W(1) S(4) 2.626(2) yes
W(1) O(1) 1.741(5) yes
W(1) O(2) 1.735(5) yes
W(2) S(5) 2.431(2) yes
W(2) S(6) 2.6372(19) yes
W(2) S(7) 2.443(2) yes
W(2) S(8) 2.6154(19) yes
W(2) O(11) 1.748(6) yes
W(2) O(12) 1.749(5) yes
S(1) C(1) 1.756(7) yes
S(2) C(2) 1.711(8) yes
S(3) C(7) 1.755(8) yes
S(4) C(8) 1.708(7) yes
S(5) C(13) 1.768(8) yes
S(6) C(14) 1.722(8) yes
S(7) C(19) 1.765(8) yes
S(8) C(20) 1.713(8) yes
O(3) C(3) 1.213(9) yes
O(4) C(3) 1.332(9) yes
O(4) C(4) 1.454(10) yes
O(5) C(5) 1.194(9) yes
O(6) C(5) 1.351(9) yes
O(6) C(6) 1.457(9) yes
O(7) C(9) 1.196(10) yes
O(8) C(9) 1.368(9) yes
O(8) C(10) 1.450(9) yes
O(9) C(11) 1.212(9) yes
O(10) C(11) 1.335(10) yes
O(10) C(12) 1.451(10) yes
O(13) C(15) 1.210(11) yes
O(14) C(15) 1.362(10) yes
O(14) C(16) 1.447(10) yes
O(15) C(17) 1.219(9) yes
O(16) C(17) 1.322(9) yes
O(16) C(18) 1.459(10) yes
O(17) C(21) 1.207(10) yes
O(18) C(21) 1.348(9) yes
O(18) C(22) 1.418(10) yes
O(19) C(23) 1.200(9) yes
O(20) C(23) 1.342(9) yes
O(20) C(24) 1.445(10) yes
N(1) C(25) 1.525(9) yes
N(1) C(27) 1.525(10) yes
N(1) C(29) 1.508(9) yes
N(1) C(31) 1.520(10) yes
N(2) C(33) 1.516(10) yes
N(2) C(35) 1.515(11) yes
N(2) C(37) 1.514(10) yes
N(2) C(39) 1.531(10) yes
N(3) C(41) 1.514(10) yes
N(3) C(43) 1.517(10) yes
N(3) C(45) 1.527(9) yes
N(3) C(47) 1.519(10) yes
N(4) C(49) 1.506(9) yes
N(4) C(51) 1.518(10) yes
N(4) C(53) 1.516(9) yes
N(4) C(55) 1.527(10) yes
C(1) C(2) 1.355(10) yes
C(1) C(3) 1.466(11) yes
C(2) C(5) 1.510(10) yes
C(7) C(8) 1.357(9) yes
C(7) C(9) 1.473(11) yes
C(8) C(11) 1.507(10) yes
C(13) C(14) 1.352(10) yes
C(13) C(15) 1.458(12) yes
C(14) C(17) 1.506(11) yes
C(19) C(20) 1.366(10) yes
C(19) C(21) 1.465(12) yes
C(20) C(23) 1.494(11) yes
C(25) C(26) 1.501(11) yes
C(27) C(28) 1.523(12) yes
C(29) C(30) 1.520(11) yes
C(31) C(32) 1.501(13) yes
C(33) C(34) 1.513(12) yes
C(35) C(36) 1.501(13) yes
C(37) C(38) 1.488(11) yes
C(39) C(40) 1.520(13) yes
C(41) C(42) 1.481(11) yes
C(43) C(44) 1.495(13) yes
C(45) C(46) 1.505(11) yes
C(47) C(48) 1.511(12) yes
C(49) C(50) 1.527(11) yes
C(51) C(52) 1.520(12) yes
C(53) C(54) 1.518(11) yes
C(55) C(56) 1.513(12) yes
C(4) H(1) 0.950 no
C(4) H(2) 0.950 no
C(4) H(3) 0.950 no
C(6) H(4) 0.950 no
C(6) H(5) 0.950 no
C(6) H(6) 0.950 no
C(10) H(7) 0.950 no
C(10) H(8) 0.950 no
C(10) H(9) 0.950 no
C(12) H(10) 0.950 no
C(12) H(11) 0.950 no
C(12) H(12) 0.950 no
C(16) H(13) 0.950 no
C(16) H(14) 0.950 no
C(16) H(15) 0.950 no
C(18) H(16) 0.950 no
C(18) H(17) 0.950 no
C(18) H(18) 0.950 no
C(22) H(19) 0.950 no
C(22) H(20) 0.950 no
C(22) H(21) 0.950 no
C(24) H(22) 0.950 no
C(24) H(23) 0.950 no
C(24) H(24) 0.950 no
C(25) H(25) 0.950 no
C(25) H(26) 0.950 no
C(26) H(27) 0.950 no
C(26) H(28) 0.950 no
C(26) H(29) 0.950 no
C(27) H(30) 0.950 no
C(27) H(31) 0.950 no
C(28) H(32) 0.950 no
C(28) H(33) 0.950 no
C(28) H(34) 0.950 no
C(29) H(35) 0.950 no
C(29) H(36) 0.950 no
C(30) H(37) 0.950 no
C(30) H(38) 0.950 no
C(30) H(39) 0.950 no
C(31) H(40) 0.950 no
C(31) H(41) 0.950 no
C(32) H(42) 0.950 no
C(32) H(43) 0.950 no
C(32) H(44) 0.950 no
C(33) H(45) 0.950 no
C(33) H(46) 0.950 no
C(34) H(47) 0.950 no
C(34) H(48) 0.950 no
C(34) H(49) 0.950 no
C(35) H(50) 0.950 no
C(35) H(51) 0.950 no
C(36) H(52) 0.950 no
C(36) H(53) 0.950 no
C(36) H(54) 0.950 no
C(37) H(55) 0.950 no
C(37) H(56) 0.950 no
C(38) H(57) 0.950 no
C(38) H(58) 0.950 no
C(38) H(59) 0.950 no
C(39) H(60) 0.950 no
C(39) H(61) 0.950 no
C(40) H(62) 0.950 no
C(40) H(63) 0.950 no
C(40) H(64) 0.950 no
C(41) H(65) 0.950 no
C(41) H(66) 0.950 no
C(42) H(67) 0.950 no
C(42) H(68) 0.950 no
C(42) H(69) 0.950 no
C(43) H(70) 0.950 no
C(43) H(71) 0.950 no
C(44) H(72) 0.950 no
C(44) H(73) 0.950 no
C(44) H(74) 0.950 no
C(45) H(75) 0.950 no
C(45) H(76) 0.950 no
C(46) H(77) 0.950 no
C(46) H(78) 0.950 no
C(46) H(79) 0.950 no
C(47) H(80) 0.950 no
C(47) H(81) 0.950 no
C(48) H(82) 0.950 no
C(48) H(83) 0.950 no
C(48) H(84) 0.950 no
C(49) H(85) 0.950 no
C(49) H(86) 0.950 no
C(50) H(87) 0.950 no
C(50) H(88) 0.950 no
C(50) H(89) 0.950 no
C(51) H(90) 0.950 no
C(51) H(91) 0.950 no
C(52) H(92) 0.950 no
C(52) H(93) 0.950 no
C(52) H(94) 0.950 no
C(53) H(95) 0.950 no
C(53) H(96) 0.950 no
C(54) H(97) 0.950 no
C(54) H(98) 0.950 no
C(54) H(99) 0.950 no
C(55) H(100) 0.950 no
C(55) H(101) 0.950 no
C(56) H(102) 0.950 no
C(56) H(103) 0.950 no
C(56) H(104) 0.950 no

loop_
_geom_contact_atom_site_label_1
_geom_contact_atom_site_label_2
_geom_contact_distance
_geom_contact_publ_flag
_geom_contact_site_symmetry_2
S(1) O(4) 2.835(6) no .
S(2) O(5) 3.315(6) no .
S(2) O(6) 3.382(6) no .
S(3) O(8) 2.874(6) no .
S(4) O(9) 3.425(6) no .
S(4) O(10) 3.276(6) no .
S(5) O(14) 2.831(6) no .
S(6) O(15) 3.412(6) no .
S(6) O(16) 3.290(6) no .
S(7) O(18) 2.901(6) no .
S(8) O(19) 3.378(6) no .
S(8) O(20) 3.276(6) no .
O(3) O(5) 3.137(8) no .
O(3) O(6) 3.013(7) no .
O(3) C(2) 2.847(9) no .
O(3) C(4) 2.663(10) no .
O(3) C(5) 2.674(9) no .
O(4) C(2) 3.587(9) no .
O(5) C(1) 3.340(8) no .
O(5) C(3) 3.598(9) no .
O(5) C(6) 2.640(10) no .
O(6) C(1) 3.225(8) no .
O(6) C(3) 3.445(9) no .
O(7) O(9) 2.992(7) no .
O(7) O(10) 3.065(7) no .
O(7) C(8) 2.824(9) no .
O(7) C(10) 2.592(9) no .
O(7) C(11) 2.612(9) no .
O(9) C(7) 3.234(8) no .
O(9) C(9) 3.402(9) no .
O(9) C(12) 2.654(11) no .
O(10) C(7) 3.320(9) no .
O(10) C(9) 3.530(9) no .
O(13) O(15) 3.064(7) no .
O(13) O(16) 3.059(7) no .
O(13) C(14) 2.852(9) no .
O(13) C(16) 2.650(10) no .
O(13) C(17) 2.657(9) no .
O(14) C(14) 3.598(9) no .
O(15) C(13) 3.243(9) no .
O(15) C(15) 3.462(9) no .
O(15) C(18) 2.625(10) no .
O(16) C(13) 3.281(9) no .
O(16) C(15) 3.510(9) no .
O(17) O(19) 3.089(8) no .
O(17) O(20) 3.039(7) no .
O(17) C(20) 2.828(9) no .
O(17) C(22) 2.603(10) no .
O(17) C(23) 2.652(9) no .
O(19) C(19) 3.300(9) no .
O(19) C(21) 3.494(9) no .
O(19) C(24) 2.665(10) no .
O(20) C(19) 3.268(9) no .
O(20) C(21) 3.520(9) no .
C(3) C(5) 2.947(10) no .
C(9) C(11) 2.877(10) no .
C(15) C(17) 2.906(11) no .
C(21) C(23) 2.919(10) no .
C(25) C(28) 3.114(13) no .
C(25) C(32) 3.011(12) no .
C(26) C(27) 3.154(12) no .
C(26) C(31) 2.962(11) no .
C(26) C(32) 3.429(12) no .
C(27) C(30) 2.981(11) no .
C(28) C(29) 2.954(11) no .
C(28) C(30) 3.390(12) no .
C(29) C(32) 3.043(12) no .
C(30) C(31) 3.100(11) no .
C(33) C(36) 3.099(13) no .
C(33) C(40) 2.994(13) no .
C(34) C(35) 3.058(13) no .
C(34) C(39) 3.013(12) no .
C(34) C(40) 3.519(14) no .
C(35) C(38) 3.005(11) no .
C(36) C(37) 2.980(12) no .
C(36) C(38) 3.487(12) no .
C(37) C(40) 3.070(13) no .
C(38) C(39) 3.051(12) no .
C(41) C(44) 3.076(12) no .
C(41) C(48) 3.025(13) no .
C(42) C(43) 3.138(11) no .
C(42) C(47) 2.928(12) no .
C(42) C(48) 3.447(12) no .
C(43) C(46) 3.037(11) no .
C(44) C(45) 3.007(12) no .
C(45) C(48) 3.001(12) no .
C(46) C(47) 2.974(11) no .
C(46) C(48) 3.518(12) no .
C(49) C(52) 3.042(11) no .
C(49) C(56) 3.033(11) no .
C(50) C(51) 2.981(11) no .
C(50) C(52) 3.526(12) no .
C(50) C(55) 3.080(11) no .
C(51) C(54) 3.031(12) no .
C(52) C(53) 3.033(12) no .
C(53) C(56) 3.039(12) no .
C(54) C(55) 3.021(11) no .
S(1) C(28) 3.530(9) no 3_565
S(2) C(37) 3.562(8) no .
S(2) C(55) 3.447(8) no 3_666
O(1) C(12) 3.222(11) no 2_555
O(1) C(26) 3.360(9) no 3_565
O(1) C(30) 3.437(9) no 1_565
O(1) C(31) 3.313(9) no 1_565
O(2) C(30) 3.532(10) no 1_565
O(2) C(32) 3.523(10) no 1_565
O(2) C(55) 3.273(8) no 3_666
O(2) C(56) 3.364(9) no 3_666
O(3) C(18) 3.346(10) no 3_566
O(3) C(36) 3.094(11) no 4_455
O(4) O(8) 3.372(7) no 4_465
O(4) C(10) 3.553(9) no 4_465
O(4) C(26) 3.360(10) no .
O(4) C(28) 3.363(10) no 3_565
O(5) C(32) 3.358(10) no .
O(5) C(54) 3.367(10) no 3_656
O(6) C(18) 3.477(11) no 3_566
O(8) O(4) 3.372(7) no 4_565
O(8) C(18) 3.550(9) no 2_556
O(8) C(38) 3.330(10) no .
O(9) C(29) 3.360(9) no .
O(9) C(30) 3.417(9) no .
O(9) C(33) 3.583(10) no .
O(11) C(41) 3.397(11) no 3_666
O(11) C(42) 3.218(11) no 3_666
O(11) C(43) 3.278(9) no 4_465
O(11) C(44) 3.512(10) no 3_666
O(11) C(44) 3.572(10) no 4_465
O(12) C(39) 3.077(9) no 2_556
O(12) C(40) 3.202(10) no 2_556
O(12) C(46) 3.277(10) no 4_465
O(13) C(6) 3.408(10) no 3_566
O(13) C(48) 3.399(10) no 4_455
O(13) C(52) 3.582(10) no 1_455
O(14) C(48) 3.497(10) no 4_455
O(15) C(38) 3.417(9) no 2_546
O(15) C(45) 3.517(10) no 4_455
O(15) C(46) 3.224(10) no 4_455
O(15) C(52) 3.533(10) no 1_455
O(16) C(35) 3.522(9) no 2_556
O(17) C(47) 3.235(10) no .
O(17) C(48) 3.297(10) no .
O(19) C(16) 3.498(10) no 4_555
O(19) C(48) 3.442(10) no .
O(19) C(49) 3.279(9) no 4_455
O(19) C(50) 3.338(10) no 4_455
O(20) C(47) 3.597(9) no 3_666
C(1) C(10) 3.423(11) no 4_465
C(1) C(25) 3.447(10) no .
C(3) C(10) 3.496(11) no 4_465
C(3) C(26) 3.471(11) no .
C(6) O(13) 3.408(10) no 3_566
C(7) C(37) 3.599(10) no .
C(9) C(37) 3.580(11) no .
C(10) O(4) 3.553(9) no 4_565
C(10) C(1) 3.423(11) no 4_565
C(10) C(3) 3.496(11) no 4_565
C(12) O(1) 3.222(11) no 2_545
C(13) C(22) 3.447(11) no 4_465
C(15) C(22) 3.450(11) no 4_465
C(15) C(48) 3.265(11) no 4_455
C(16) O(19) 3.498(10) no 4_455
C(18) O(3) 3.346(10) no 3_566
C(18) O(6) 3.477(11) no 3_566
C(18) O(8) 3.550(9) no 2_546
C(19) C(42) 3.579(11) no 3_666
C(20) C(42) 3.553(11) no 3_666
C(22) C(13) 3.447(11) no 4_565
C(22) C(15) 3.450(11) no 4_565
C(25) C(1) 3.447(10) no .
C(26) O(1) 3.360(9) no 3_565
C(26) O(4) 3.360(10) no .
C(26) C(3) 3.471(11) no .
C(28) S(1) 3.530(9) no 3_565
C(28) O(4) 3.363(10) no 3_565
C(29) O(9) 3.360(9) no .
C(30) O(1) 3.437(9) no 1_545
C(30) O(2) 3.532(10) no 1_545
C(30) O(9) 3.417(9) no .
C(31) O(1) 3.313(9) no 1_545
C(32) O(2) 3.523(10) no 1_545
C(32) O(5) 3.358(10) no .
C(33) O(9) 3.583(10) no .
C(35) O(16) 3.522(9) no 2_546
C(36) O(3) 3.094(11) no 4_555
C(37) S(2) 3.562(8) no .
C(37) C(7) 3.599(10) no .
C(37) C(9) 3.580(11) no .
C(38) O(8) 3.330(10) no .
C(38) O(15) 3.417(9) no 2_556
C(39) O(12) 3.077(9) no 2_546
C(40) O(12) 3.202(10) no 2_546
C(41) O(11) 3.397(11) no 3_666
C(42) O(11) 3.218(11) no 3_666
C(42) C(19) 3.579(11) no 3_666
C(42) C(20) 3.553(11) no 3_666
C(43) O(11) 3.278(9) no 4_565
C(44) O(11) 3.512(10) no 3_666
C(44) O(11) 3.572(10) no 4_565
C(45) O(15) 3.517(10) no 4_555
C(46) O(12) 3.277(10) no 4_565
C(46) O(15) 3.224(10) no 4_555
C(46) C(50) 3.550(12) no .
C(47) O(17) 3.235(10) no .
C(47) O(20) 3.597(9) no 3_666
C(48) O(13) 3.399(10) no 4_555
C(48) O(14) 3.497(10) no 4_555
C(48) O(17) 3.297(10) no .
C(48) O(19) 3.442(10) no .
C(48) C(15) 3.265(11) no 4_555
C(49) O(19) 3.279(9) no 4_555
C(50) O(19) 3.338(10) no 4_555
C(50) C(46) 3.550(12) no .
C(52) O(13) 3.582(10) no 1_655
C(52) O(15) 3.533(10) no 1_655
C(54) O(5) 3.367(10) no 3_656
C(55) S(2) 3.447(8) no 3_666
C(55) O(2) 3.273(8) no 3_666
C(56) O(2) 3.364(9) no 3_666
O(3) H(1) 2.9907 no .
O(3) H(2) 3.5158 no .
O(3) H(3) 2.3205 no .
O(3) H(4) 3.4496 no .
O(5) H(4) 2.9739 no .
O(5) H(5) 3.4914 no .
O(5) H(6) 2.2818 no .
O(7) H(7) 2.9151 no .
O(7) H(8) 3.4494 no .
O(7) H(9) 2.2335 no .
O(7) H(10) 3.5099 no .
O(9) H(10) 2.9935 no .
O(9) H(11) 3.5024 no .
O(9) H(12) 2.3060 no .
O(13) H(13) 2.9729 no .
O(13) H(14) 3.5055 no .
O(13) H(15) 2.3050 no .
O(13) H(16) 3.5344 no .
O(15) H(16) 2.9439 no .
O(15) H(17) 3.4823 no .
O(15) H(18) 2.2784 no .
O(17) H(19) 2.9209 no .
O(17) H(20) 3.4622 no .
O(17) H(21) 2.2394 no .
O(19) H(22) 2.9761 no .
O(19) H(23) 3.5241 no .
O(19) H(24) 2.3384 no .
N(1) H(27) 2.9740 no .
N(1) H(28) 3.3265 no .
N(1) H(29) 2.5835 no .
N(1) H(32) 2.9666 no .
N(1) H(33) 3.3199 no .
N(1) H(34) 2.5629 no .
N(1) H(37) 2.9693 no .
N(1) H(38) 3.3106 no .
N(1) H(39) 2.5846 no .
N(1) H(42) 2.9558 no .
N(1) H(43) 3.3051 no .
N(1) H(44) 2.5499 no .
N(2) H(47) 2.9504 no .
N(2) H(48) 3.3169 no .
N(2) H(49) 2.5556 no .
N(2) H(52) 2.9660 no .
N(2) H(53) 3.3060 no .
N(2) H(54) 2.5824 no .
N(2) H(57) 2.9611 no .
N(2) H(58) 3.3047 no .
N(2) H(59) 2.5685 no .
N(2) H(62) 2.9705 no .
N(2) H(63) 3.3345 no .
N(2) H(64) 2.5843 no .
N(3) H(67) 2.9463 no .
N(3) H(68) 3.2994 no .
N(3) H(69) 2.5554 no .
N(3) H(72) 2.9637 no .
N(3) H(73) 3.3070 no .
N(3) H(74) 2.5609 no .
N(3) H(77) 2.9564 no .
N(3) H(78) 3.3047 no .
N(3) H(79) 2.5583 no .
N(3) H(82) 2.9507 no .
N(3) H(83) 3.3004 no .
N(3) H(84) 2.5472 no .
N(4) H(87) 2.9513 no .
N(4) H(88) 3.3028 no .
N(4) H(89) 2.5565 no .
N(4) H(92) 2.9703 no .
N(4) H(93) 3.3188 no .
N(4) H(94) 2.5724 no .
N(4) H(97) 2.9674 no .
N(4) H(98) 3.3142 no .
N(4) H(99) 2.5736 no .
N(4) H(102) 2.9814 no .
N(4) H(103) 3.3292 no .
N(4) H(104) 2.5950 no .
C(3) H(1) 2.7923 no .
C(3) H(2) 3.1127 no .
C(3) H(3) 2.4401 no .
C(5) H(4) 2.7870 no .
C(5) H(5) 3.1216 no .
C(5) H(6) 2.4258 no .
C(9) H(7) 2.7737 no .
C(9) H(8) 3.1021 no .
C(9) H(9) 2.4040 no .
C(11) H(10) 2.7767 no .
C(11) H(11) 3.0942 no .
C(11) H(12) 2.4241 no .
C(15) H(13) 2.8037 no .
C(15) H(14) 3.1200 no .
C(15) H(15) 2.4390 no .
C(17) H(16) 2.7590 no .
C(17) H(17) 3.0758 no .
C(17) H(18) 2.4009 no .
C(21) H(19) 2.7631 no .
C(21) H(20) 3.0877 no .
C(21) H(21) 2.3843 no .
C(23) H(22) 2.7997 no .
C(23) H(23) 3.1108 no .
C(23) H(24) 2.4380 no .
C(25) H(30) 3.3252 no .
C(25) H(31) 2.6241 no .
C(25) H(32) 3.0648 no .
C(25) H(34) 3.1041 no .
C(25) H(35) 2.5221 no .
C(25) H(36) 2.6124 no .
C(25) H(40) 2.6834 no .
C(25) H(41) 3.3194 no .
C(25) H(44) 2.5434 no .
C(26) H(31) 2.7743 no .
C(26) H(40) 2.6327 no .
C(26) H(44) 3.0208 no .
C(27) H(25) 3.3145 no .
C(27) H(26) 2.6239 no .
C(27) H(27) 3.1097 no .
C(27) H(29) 3.1511 no .
C(27) H(35) 2.7099 no .
C(27) H(36) 3.3082 no .
C(27) H(37) 3.5871 no .
C(27) H(39) 2.5162 no .
C(27) H(40) 2.5538 no .
C(27) H(41) 2.5851 no .
C(28) H(26) 2.7182 no .
C(28) H(35) 2.6534 no .
C(28) H(39) 2.9694 no .
C(29) H(25) 2.4995 no .
C(29) H(26) 2.6421 no .
C(29) H(30) 2.7568 no .
C(29) H(31) 3.2983 no .
C(29) H(32) 3.5384 no .
C(29) H(34) 2.4611 no .
C(29) H(40) 3.3002 no .
C(29) H(41) 2.6786 no .
C(29) H(42) 3.0128 no .
C(29) H(44) 2.9789 no .
C(30) H(30) 2.7385 no .
C(30) H(34) 2.9144 no .
C(30) H(41) 2.7702 no .
C(30) H(42) 3.4444 no .
C(31) H(25) 2.7560 no .
C(31) H(26) 3.3062 no .
C(31) H(27) 3.5440 no .
C(31) H(29) 2.4755 no .
C(31) H(30) 2.5219 no .
C(31) H(31) 2.6391 no .
C(31) H(35) 3.3010 no .
C(31) H(36) 2.6442 no .
C(31) H(37) 3.0655 no .
C(31) H(39) 3.0788 no .
C(32) H(25) 2.7644 no .
C(32) H(29) 2.9620 no .
C(32) H(36) 2.6740 no .
C(32) H(37) 3.4547 no .
C(33) H(50) 3.3057 no .
C(33) H(51) 2.6336 no .
C(33) H(52) 3.0632 no .
C(33) H(54) 3.0865 no .
C(33) H(55) 2.5546 no .
C(33) H(56) 2.5882 no .
C(33) H(60) 2.7235 no .
C(33) H(61) 3.3094 no .
C(33) H(62) 3.5919 no .
C(33) H(64) 2.5240 no .
C(34) H(51) 2.6721 no .
C(34) H(52) 3.4682 no .
C(34) H(60) 2.7188 no .
C(34) H(64) 3.1032 no .
C(35) H(45) 3.3076 no .
C(35) H(46) 2.6790 no .
C(35) H(47) 3.0148 no .
C(35) H(49) 2.9953 no .
C(35) H(55) 2.6882 no .
C(35) H(56) 3.2923 no .
C(35) H(59) 2.5457 no .
C(35) H(60) 2.5805 no .
C(35) H(61) 2.6241 no .
C(36) H(46) 2.7715 no .
C(36) H(47) 3.4448 no .
C(36) H(55) 2.6714 no .
C(36) H(59) 3.0778 no .
C(37) H(45) 2.5673 no .
C(37) H(46) 2.5909 no .
C(37) H(50) 2.7036 no .
C(37) H(51) 3.2911 no .
C(37) H(52) 3.5856 no .
C(37) H(54) 2.5202 no .
C(37) H(60) 3.3057 no .
C(37) H(61) 2.6331 no .
C(37) H(62) 3.0175 no .
C(37) H(64) 3.0435 no .
C(38) H(50) 2.7218 no .
C(38) H(54) 3.0640 no .
C(38) H(61) 2.6838 no .
C(38) H(62) 3.4072 no .
C(39) H(45) 2.6768 no .
C(39) H(46) 3.3181 no .
C(39) H(49) 2.5469 no .
C(39) H(50) 2.5433 no .
C(39) H(51) 2.6351 no .
C(39) H(55) 3.3044 no .
C(39) H(56) 2.6330 no .
C(39) H(57) 3.0070 no .
C(39) H(59) 3.0222 no .
C(40) H(45) 2.6455 no .
C(40) H(49) 3.1351 no .
C(40) H(56) 2.6933 no .
C(40) H(57) 3.4127 no .
C(41) H(70) 2.6441 no .
C(41) H(71) 3.3076 no .
C(41) H(74) 2.6419 no .
C(41) H(75) 2.5785 no .
C(41) H(76) 2.6329 no .
C(41) H(80) 3.3056 no .
C(41) H(81) 2.6596 no .
C(41) H(82) 2.9857 no .
C(41) H(84) 2.9740 no .
C(42) H(70) 2.7943 no .
C(42) H(74) 3.5220 no .
C(42) H(81) 2.5820 no .
C(42) H(82) 3.0715 no .
C(43) H(65) 2.5942 no .
C(43) H(66) 3.2991 no .
C(43) H(69) 2.7437 no .
C(43) H(75) 3.3057 no .
C(43) H(76) 2.6623 no .
C(43) H(77) 2.9975 no .
C(43) H(79) 2.9915 no .
C(43) H(80) 2.5540 no .
C(43) H(81) 2.5854 no .
C(44) H(65) 2.6664 no .
C(44) H(69) 3.5919 no .
C(44) H(76) 2.6574 no .
C(44) H(77) 3.2678 no .
C(45) H(65) 2.6875 no .
C(45) H(66) 2.5133 no .
C(45) H(70) 3.3045 no .
C(45) H(71) 2.6950 no .
C(45) H(72) 2.9791 no .
C(45) H(74) 2.9280 no .
C(45) H(80) 2.6844 no .
C(45) H(81) 3.3118 no .
C(45) H(84) 2.5336 no .
C(46) H(71) 2.7211 no .
C(46) H(72) 3.2685 no .
C(46) H(80) 2.6402 no .
C(46) H(84) 3.1336 no .
C(47) H(65) 3.2930 no .
C(47) H(66) 2.7632 no .
C(47) H(67) 2.9203 no .
C(47) H(69) 2.7881 no .
C(47) H(70) 2.5865 no .
C(47) H(71) 2.5381 no .
C(47) H(75) 2.7000 no .
C(47) H(76) 3.3108 no .
C(47) H(77) 3.5876 no .
C(47) H(79) 2.5035 no .
C(48) H(66) 2.7937 no .
C(48) H(67) 3.0622 no .
C(48) H(75) 2.6847 no .
C(48) H(79) 3.1211 no .
C(49) H(90) 2.7082 no .
C(49) H(91) 3.3116 no .
C(49) H(94) 2.5848 no .
C(49) H(95) 2.5397 no .
C(49) H(96) 2.5689 no .
C(49) H(100) 3.2956 no .
C(49) H(101) 2.6784 no .
C(49) H(102) 3.0052 no .
C(49) H(104) 2.9734 no .
C(50) H(90) 2.6583 no .
C(50) H(94) 3.1344 no .
C(50) H(101) 2.7519 no .
C(50) H(102) 3.4150 no .
C(51) H(85) 2.7241 no .
C(51) H(86) 3.3168 no .
C(51) H(87) 3.5821 no .
C(51) H(89) 2.5051 no .
C(51) H(95) 3.2965 no .
C(51) H(96) 2.6684 no .
C(51) H(97) 2.9972 no .
C(51) H(99) 2.9761 no .
C(51) H(100) 2.5863 no .
C(51) H(101) 2.5978 no .
C(52) H(85) 2.7466 no .
C(52) H(89) 3.1018 no .
C(52) H(96) 2.6914 no .
C(52) H(97) 3.3161 no .
C(53) H(85) 2.5106 no .
C(53) H(86) 2.6015 no .
C(53) H(90) 3.3008 no .
C(53) H(91) 2.6547 no .
C(53) H(92) 2.9950 no .
C(53) H(94) 2.9841 no .
C(53) H(100) 2.6718 no .
C(53) H(101) 3.3070 no .
C(53) H(104) 2.5980 no .
C(54) H(91) 2.6759 no .
C(54) H(92) 3.3189 no .
C(54) H(100) 2.6742 no .
C(54) H(104) 3.2471 no .
C(55) H(85) 3.2987 no .
C(55) H(86) 2.6256 no .
C(55) H(87) 3.0312 no .
C(55) H(89) 3.0592 no .
C(55) H(90) 2.5893 no .
C(55) H(91) 2.6021 no .
C(55) H(95) 2.6680 no .
C(55) H(96) 3.3126 no .
C(55) H(99) 2.5690 no .
C(56) H(86) 2.6476 no .
C(56) H(87) 3.4131 no .
C(56) H(95) 2.6937 no .
C(56) H(99) 3.2356 no .
H(25) H(27) 2.7250 no .
H(25) H(28) 2.1686 no .
H(25) H(29) 2.4554 no .
H(25) H(31) 3.5143 no .
H(25) H(35) 2.6394 no .
H(25) H(36) 2.3273 no .
H(25) H(40) 3.0786 no .
H(25) H(41) 3.5866 no .
H(25) H(42) 3.3079 no .
H(25) H(43) 3.4371 no .
H(25) H(44) 2.0604 no .
H(26) H(27) 2.1619 no .
H(26) H(28) 2.4736 no .
H(26) H(29) 2.7285 no .
H(26) H(30) 3.5187 no .
H(26) H(31) 2.7765 no .
H(26) H(32) 2.4908 no .
H(26) H(34) 2.6367 no .
H(26) H(35) 2.3824 no .
H(26) H(36) 2.9731 no .
H(26) H(40) 3.4883 no .
H(26) H(44) 3.4287 no .
H(27) H(31) 2.5527 no .
H(27) H(32) 3.2135 no .
H(27) H(40) 3.1241 no .
H(28) H(40) 3.3458 no .
H(28) H(44) 3.1851 no .
H(29) H(31) 2.6960 no .
H(29) H(40) 1.9265 no .
H(29) H(41) 3.3451 no .
H(29) H(43) 3.0751 no .
H(29) H(44) 2.7672 no .
H(30) H(32) 2.7630 no .
H(30) H(33) 2.1982 no .
H(30) H(34) 2.4807 no .
H(30) H(35) 3.1179 no .
H(30) H(36) 3.5720 no .
H(30) H(37) 3.2534 no .
H(30) H(38) 3.4360 no .
H(30) H(39) 2.0423 no .
H(30) H(40) 2.7099 no .
H(30) H(41) 2.3162 no .
H(31) H(32) 2.1884 no .
H(31) H(33) 2.4809 no .
H(31) H(34) 2.7344 no .
H(31) H(35) 3.5068 no .
H(31) H(39) 3.4113 no .
H(31) H(40) 2.4070 no .
H(31) H(41) 2.9281 no .
H(32) H(35) 3.1383 no .
H(33) H(35) 3.3685 no .
H(33) H(39) 3.1151 no .
H(34) H(35) 1.9426 no .
H(34) H(36) 3.3436 no .
H(34) H(38) 3.0355 no .
H(34) H(39) 2.7060 no .
H(35) H(37) 2.7382 no .
H(35) H(38) 2.1800 no .
H(35) H(39) 2.4790 no .
H(35) H(41) 3.5456 no .
H(36) H(37) 2.1815 no .
H(36) H(38) 2.4863 no .
H(36) H(39) 2.7523 no .
H(36) H(40) 3.5046 no .
H(36) H(41) 2.9107 no .
H(36) H(42) 2.5128 no .
H(36) H(44) 2.4785 no .
H(37) H(41) 2.5985 no .
H(37) H(42) 2.9412 no .
H(39) H(41) 2.6146 no .
H(40) H(42) 2.7294 no .
H(40) H(43) 2.1742 no .
H(40) H(44) 2.4585 no .
H(41) H(42) 2.1662 no .
H(41) H(43) 2.4776 no .
H(41) H(44) 2.7305 no .
H(45) H(47) 2.7245 no .
H(45) H(48) 2.1884 no .
H(45) H(49) 2.4610 no .
H(45) H(51) 3.4964 no .
H(45) H(55) 2.7771 no .
H(45) H(56) 2.3600 no .
H(45) H(60) 3.0186 no .
H(45) H(61) 3.5078 no .
H(45) H(62) 3.1846 no .
H(45) H(63) 3.3261 no .
H(45) H(64) 1.9416 no .
H(46) H(47) 2.1775 no .
H(46) H(48) 2.5051 no .
H(46) H(49) 2.7464 no .
H(46) H(50) 3.5490 no .
H(46) H(51) 2.8970 no .
H(46) H(52) 2.5972 no .
H(46) H(54) 2.6253 no .
H(46) H(55) 2.3497 no .
H(46) H(56) 2.8609 no .
H(46) H(60) 3.5696 no .
H(46) H(64) 3.3665 no .
H(47) H(51) 2.4974 no .
H(47) H(52) 2.9477 no .
H(47) H(60) 3.2831 no .
H(48) H(60) 3.3750 no .
H(48) H(64) 3.2371 no .
H(49) H(51) 2.4841 no .
H(49) H(60) 2.0116 no .
H(49) H(61) 3.4024 no .
H(49) H(63) 3.2971 no .
H(49) H(64) 2.9391 no .
H(50) H(52) 2.7349 no .
H(50) H(53) 2.1622 no .
H(50) H(54) 2.4679 no .
H(50) H(55) 3.0445 no .
H(50) H(56) 3.5293 no .
H(50) H(57) 3.2607 no .
H(50) H(58) 3.4026 no .
H(50) H(59) 2.0261 no .
H(50) H(60) 2.7321 no .
H(50) H(61) 2.3585 no .
H(51) H(52) 2.1646 no .
H(51) H(53) 2.4596 no .
H(51) H(54) 2.7320 no .
H(51) H(55) 3.5094 no .
H(51) H(59) 3.4159 no .
H(51) H(60) 2.4091 no .
H(51) H(61) 2.9429 no .
H(52) H(55) 3.2023 no .
H(53) H(55) 3.3606 no .
H(53) H(59) 3.2211 no .
H(54) H(55) 1.9776 no .
H(54) H(56) 3.3840 no .
H(54) H(58) 3.1944 no .
H(54) H(59) 2.8635 no .
H(55) H(57) 2.7264 no .
H(55) H(58) 2.1546 no .
H(55) H(59) 2.4484 no .
H(55) H(61) 3.5064 no .
H(56) H(57) 2.1493 no .
H(56) H(58) 2.4487 no .
H(56) H(59) 2.7110 no .
H(56) H(60) 3.5068 no .
H(56) H(61) 2.8632 no .
H(56) H(62) 2.5049 no .
H(56) H(64) 2.5420 no .
H(57) H(61) 2.5041 no .
H(57) H(62) 2.8930 no .
H(59) H(61) 2.5253 no .
H(60) H(62) 2.7371 no .
H(60) H(63) 2.1872 no .
H(60) H(64) 2.4723 no .
H(61) H(62) 2.1816 no .
H(61) H(63) 2.4938 no .
H(61) H(64) 2.7474 no .
H(65) H(67) 2.7058 no .
H(65) H(68) 2.1471 no .
H(65) H(69) 2.4381 no .
H(65) H(70) 2.7948 no .
H(65) H(71) 3.4784 no .
H(65) H(72) 3.3190 no .
H(65) H(73) 3.2544 no .
H(65) H(74) 2.0006 no .
H(65) H(75) 2.9397 no .
H(65) H(76) 2.5173 no .
H(65) H(81) 3.4621 no .
H(66) H(67) 2.1421 no .
H(66) H(68) 2.4587 no .
H(66) H(69) 2.7166 no .
H(66) H(70) 3.5313 no .
H(66) H(74) 3.3623 no .
H(66) H(75) 2.2756 no .
H(66) H(76) 2.7549 no .
H(66) H(80) 3.5992 no .
H(66) H(81) 3.0666 no .
H(66) H(82) 2.6770 no .
H(66) H(84) 2.5396 no .
H(67) H(70) 3.4640 no .
H(67) H(81) 2.5293 no .
H(67) H(82) 2.4678 no .
H(67) H(84) 3.4375 no .
H(68) H(70) 3.3673 no .
H(68) H(81) 3.5158 no .
H(69) H(70) 2.1606 no .
H(69) H(71) 3.4997 no .
H(69) H(74) 3.4751 no .
H(69) H(80) 3.5482 no .
H(69) H(81) 2.2330 no .
H(69) H(82) 3.3712 no .
H(70) H(72) 2.7266 no .
H(70) H(73) 2.1636 no .
H(70) H(74) 2.4513 no .
H(70) H(76) 3.5084 no .
H(70) H(80) 2.8259 no .
H(70) H(81) 2.3863 no .
H(71) H(72) 2.1563 no .
H(71) H(73) 2.4627 no .
H(71) H(74) 2.7189 no .
H(71) H(75) 3.5487 no .
H(71) H(76) 2.9696 no .
H(71) H(77) 2.5710 no .
H(71) H(79) 2.5133 no .
H(71) H(80) 2.3018 no .
H(71) H(81) 2.7949 no .
H(72) H(76) 2.5279 no .
H(72) H(77) 2.7165 no .
H(74) H(76) 2.4140 no .
H(75) H(77) 2.7355 no .
H(75) H(78) 2.1731 no .
H(75) H(79) 2.4703 no .
H(75) H(80) 3.0090 no .
H(75) H(81) 3.5429 no .
H(75) H(82) 3.2525 no .
H(75) H(83) 3.3391 no .
H(75) H(84) 1.9769 no .
H(76) H(77) 2.1725 no .
H(76) H(78) 2.4752 no .
H(76) H(79) 2.7398 no .
H(76) H(80) 3.5230 no .
H(76) H(84) 3.3810 no .
H(77) H(80) 3.1967 no .
H(78) H(80) 3.3049 no .
H(78) H(84) 3.2778 no .
H(79) H(80) 1.9306 no .
H(79) H(81) 3.3467 no .
H(79) H(83) 3.2548 no .
H(79) H(84) 2.9583 no .
H(80) H(82) 2.7483 no .
H(80) H(83) 2.1852 no .
H(80) H(84) 2.4738 no .
H(81) H(82) 2.1795 no .
H(81) H(83) 2.4779 no .
H(81) H(84) 2.7358 no .
H(85) H(87) 2.7460 no .
H(85) H(88) 2.1980 no .
H(85) H(89) 2.4842 no .
H(85) H(90) 3.0519 no .
H(85) H(91) 3.5541 no .
H(85) H(92) 3.2936 no .
H(85) H(93) 3.4210 no .
H(85) H(94) 2.0532 no .
H(85) H(95) 2.7206 no .
H(85) H(96) 2.3016 no .
H(85) H(101) 3.5480 no .
H(86) H(87) 2.1939 no .
H(86) H(88) 2.5044 no .
H(86) H(89) 2.7589 no .
H(86) H(90) 3.5366 no .
H(86) H(94) 3.4474 no .
H(86) H(95) 2.3671 no .
H(86) H(96) 2.8794 no .
H(86) H(100) 3.4838 no .
H(86) H(101) 2.9058 no .
H(86) H(102) 2.4974 no .
H(86) H(103) 3.5963 no .
H(86) H(104) 2.4499 no .
H(87) H(90) 3.1930 no .
H(87) H(101) 2.5667 no .
H(87) H(102) 2.8957 no .
H(88) H(90) 3.3391 no .
H(88) H(94) 3.2859 no .
H(89) H(90) 1.9482 no .
H(89) H(91) 3.3578 no .
H(89) H(93) 3.2404 no .
H(89) H(94) 2.9239 no .
H(89) H(101) 2.5962 no .
H(90) H(92) 2.7502 no .
H(90) H(93) 2.1905 no .
H(90) H(94) 2.4763 no .
H(90) H(96) 3.5274 no .
H(90) H(100) 2.8215 no .
H(90) H(101) 2.3767 no .
H(91) H(92) 2.1836 no .
H(91) H(93) 2.4841 no .
H(91) H(94) 2.7395 no .
H(91) H(95) 3.5090 no .
H(91) H(96) 2.9383 no .
H(91) H(97) 2.5284 no .
H(91) H(99) 2.4678 no .
H(91) H(100) 2.3782 no .
H(91) H(101) 2.8559 no .
H(92) H(96) 2.5374 no .
H(92) H(97) 2.7759 no .
H(94) H(96) 2.4894 no .
H(95) H(97) 2.7384 no .
H(95) H(98) 2.1842 no .
H(95) H(99) 2.4748 no .
H(95) H(100) 2.9557 no .
H(95) H(101) 3.5191 no .
H(95) H(102) 3.2769 no .
H(95) H(103) 3.3436 no .
H(95) H(104) 2.0108 no .
H(96) H(97) 2.1813 no .
H(96) H(98) 2.4896 no .
H(96) H(99) 2.7481 no .
H(96) H(100) 3.5262 no .
H(96) H(104) 3.4262 no .
H(97) H(100) 3.2611 no .
H(98) H(100) 3.3178 no .
H(98) H(104) 3.3856 no .
H(99) H(100) 1.9805 no .
H(99) H(101) 3.3928 no .
H(99) H(103) 3.3780 no .
H(99) H(104) 3.0930 no .
H(100) H(102) 2.7320 no .
H(100) H(103) 2.1741 no .
H(100) H(104) 2.4698 no .
H(101) H(102) 2.1735 no .
H(101) H(103) 2.4810 no .
H(101) H(104) 2.7438 no .
W(1) H(11) 3.5719 no 2_555
W(1) H(37) 3.3721 no 1_565
W(1) H(41) 3.3933 no 1_565
W(2) H(68) 3.5409 no 3_666
W(2) H(71) 3.4273 no 4_465
S(1) H(8) 3.2508 no 4_465
S(1) H(9) 3.1312 no 4_465
S(1) H(25) 3.3757 no .
S(1) H(26) 3.4217 no .
S(1) H(27) 2.9064 no 3_565
S(1) H(28) 3.3284 no .
S(1) H(31) 3.0197 no 3_565
S(1) H(32) 2.8103 no 3_565
S(2) H(45) 3.2306 no .
S(2) H(56) 2.7082 no .
S(2) H(64) 3.3982 no .
S(2) H(100) 3.2225 no 3_666
S(2) H(101) 2.9898 no 3_666
S(2) H(103) 3.2969 no 3_666
S(3) H(2) 3.3159 no 4_565
S(3) H(11) 3.2244 no 2_555
S(3) H(37) 3.3633 no 1_565
S(3) H(55) 3.5504 no .
S(3) H(58) 3.5532 no .
S(3) H(103) 3.0364 no 3_666
S(4) H(11) 3.3279 no 2_555
S(4) H(12) 3.5748 no 2_555
S(4) H(26) 2.9421 no .
S(4) H(27) 3.0472 no 3_565
S(4) H(34) 3.4847 no .
S(4) H(35) 3.2505 no .
S(5) H(20) 3.4370 no 4_465
S(5) H(21) 3.2938 no 4_465
S(5) H(23) 3.3063 no 2_556
S(5) H(24) 3.4626 no 2_556
S(5) H(66) 3.0749 no 4_455
S(6) H(49) 3.2043 no 2_556
S(6) H(60) 2.8786 no 2_556
S(6) H(75) 3.4336 no 4_455
S(6) H(86) 3.2079 no 4_455
S(6) H(95) 2.8686 no 4_455
S(6) H(104) 3.0923 no 4_455
S(7) H(63) 3.0375 no 2_556
S(7) H(68) 3.2871 no 3_666
S(7) H(95) 3.5696 no 4_455
S(7) H(96) 3.2368 no 4_455
S(8) H(65) 3.0642 no 4_455
S(8) H(66) 3.2908 no 4_455
S(8) H(69) 3.1761 no 3_666
S(8) H(70) 2.9995 no 3_666
S(8) H(73) 3.1877 no 3_666
S(8) H(75) 3.5955 no 4_455
S(8) H(76) 3.1562 no 4_455
O(1) H(10) 2.7115 no 2_555
O(1) H(11) 2.8581 no 2_555
O(1) H(27) 2.8540 no 3_565
O(1) H(29) 2.9805 no 3_565
O(1) H(30) 3.0989 no 1_565
O(1) H(31) 2.8804 no 3_565
O(1) H(37) 3.0932 no 1_565
O(1) H(39) 2.9162 no 1_565
O(1) H(40) 3.5141 no 3_565
O(1) H(41) 2.3740 no 1_565
O(2) H(37) 2.6363 no 1_565
O(2) H(41) 3.0028 no 1_565
O(2) H(42) 2.7665 no 1_565
O(2) H(48) 3.4927 no 1_565
O(2) H(99) 2.9430 no 3_666
O(2) H(100) 2.4897 no 3_666
O(2) H(103) 2.7157 no 3_666
O(3) H(8) 3.3105 no 4_465
O(3) H(16) 3.1911 no 3_566
O(3) H(17) 2.6533 no 3_566
O(3) H(25) 3.4885 no .
O(3) H(28) 3.2755 no .
O(3) H(44) 3.2880 no .
O(3) H(52) 2.3632 no 4_455
O(3) H(53) 3.0105 no 4_455
O(4) H(8) 3.1223 no 4_465
O(4) H(28) 2.4136 no .
O(4) H(32) 2.5878 no 3_565
O(4) H(33) 3.3590 no 3_565
O(5) H(25) 3.2826 no .
O(5) H(36) 3.2198 no .
O(5) H(42) 3.2165 no .
O(5) H(44) 2.6693 no .
O(5) H(45) 3.0144 no .
O(5) H(53) 3.3857 no 4_455
O(5) H(64) 2.7397 no .
O(5) H(97) 3.3555 no 3_656
O(5) H(98) 2.6130 no 3_656
O(6) H(8) 3.5411 no 4_465
O(6) H(16) 2.6911 no 3_566
O(6) H(17) 3.5798 no 3_566
O(6) H(64) 3.3619 no .
O(6) H(89) 3.3299 no 3_666
O(6) H(90) 2.9244 no 3_666
O(6) H(101) 2.9943 no 3_666
O(7) H(33) 2.8167 no 2_555
O(7) H(43) 2.7021 no 4_555
O(7) H(54) 2.7767 no .
O(7) H(55) 3.1556 no .
O(8) H(2) 3.5400 no 4_565
O(8) H(16) 3.5375 no 2_556
O(8) H(17) 3.4456 no 2_556
O(8) H(18) 3.1049 no 2_556
O(8) H(33) 3.5885 no 2_555
O(8) H(55) 3.1580 no .
O(8) H(58) 2.4616 no .
O(9) H(1) 3.3425 no 4_555
O(9) H(34) 3.1365 no .
O(9) H(35) 2.6161 no .
O(9) H(38) 2.7206 no .
O(9) H(46) 2.6531 no .
O(9) H(52) 3.3629 no .
O(9) H(54) 3.1198 no .
O(9) H(55) 3.2553 no .
O(10) H(2) 3.1361 no 3_565
O(10) H(30) 3.5679 no 2_555
O(10) H(33) 3.3112 no 2_555
O(10) H(34) 3.2894 no .
O(10) H(39) 3.2256 no 2_555
O(11) H(65) 2.7051 no 3_666
O(11) H(68) 2.6210 no 3_666
O(11) H(69) 3.3049 no 3_666
O(11) H(70) 3.2406 no 4_465
O(11) H(71) 2.6683 no 4_465
O(11) H(72) 3.5574 no 4_465
O(11) H(73) 3.3647 no 3_666
O(11) H(73) 3.2911 no 4_465
O(11) H(74) 2.8952 no 3_666
O(12) H(21) 3.5051 no 4_465
O(12) H(60) 2.8368 no 2_556
O(12) H(61) 2.7638 no 2_556
O(12) H(62) 3.4017 no 2_556
O(12) H(63) 2.7008 no 2_556
O(12) H(71) 2.7549 no 4_465
O(12) H(77) 2.7692 no 4_465
O(12) H(79) 2.9057 no 4_465
O(13) H(4) 3.3842 no 3_566
O(13) H(5) 2.6349 no 3_566
O(13) H(20) 3.0818 no 4_465
O(13) H(82) 3.4704 no 4_455
O(13) H(83) 3.3027 no 4_455
O(13) H(84) 2.8960 no 4_455
O(13) H(88) 3.5309 no 1_455
O(13) H(89) 2.9347 no 1_455
O(13) H(90) 3.2811 no 1_455
O(13) H(93) 2.9196 no 1_455
O(14) H(20) 3.2470 no 4_465
O(14) H(82) 2.9922 no 4_455
O(14) H(84) 3.2120 no 4_455
O(15) H(57) 2.7944 no 2_546
O(15) H(58) 3.3338 no 2_546
O(15) H(75) 2.8782 no 4_455
O(15) H(78) 2.4952 no 4_455
O(15) H(79) 3.4183 no 4_455
O(15) H(84) 2.9921 no 4_455
O(15) H(93) 2.6128 no 1_455
O(15) H(102) 3.0961 no 4_455
O(15) H(104) 3.4258 no 4_455
O(16) H(4) 2.9481 no 3_566
O(16) H(5) 3.5994 no 3_566
O(16) H(20) 3.4547 no 4_465
O(16) H(47) 3.2358 no 2_556
O(16) H(49) 3.1283 no 2_556
O(16) H(51) 2.5909 no 2_556
O(16) H(60) 3.5751 no 2_556
O(17) H(22) 3.4046 no 3_666
O(17) H(23) 3.0081 no 3_666
O(17) H(80) 2.8101 no .
O(17) H(81) 3.1371 no .
O(17) H(83) 2.6434 no .
O(17) H(92) 3.4970 no 4_455
O(17) H(94) 2.9767 no 4_455
O(18) H(4) 3.5719 no 2_556
O(18) H(5) 3.5284 no 2_556
O(18) H(6) 3.5136 no 2_556
O(18) H(92) 3.3483 no 4_455
O(18) H(94) 3.5920 no 4_455
O(18) H(96) 3.0310 no 4_455
O(19) H(13) 2.6418 no 4_555
O(19) H(15) 3.5833 no 4_555
O(19) H(74) 3.4293 no 4_455
O(19) H(82) 3.1512 no .
O(19) H(83) 2.8560 no .
O(19) H(85) 2.5150 no 4_455
O(19) H(88) 2.6807 no 4_455
O(19) H(94) 3.0017 no 4_455
O(20) H(22) 3.4506 no 3_666
O(20) H(69) 2.7569 no 3_666
O(20) H(70) 2.7614 no 3_666
O(20) H(81) 2.7456 no 3_666
C(1) H(8) 2.6628 no 4_465
C(1) H(9) 3.3972 no 4_465
C(1) H(25) 2.7296 no .
C(1) H(26) 3.5646 no .
C(1) H(28) 3.0538 no .
C(2) H(8) 3.2009 no 4_465
C(2) H(25) 2.9195 no .
C(2) H(101) 3.4281 no 3_666
C(3) H(8) 2.7626 no 4_465
C(3) H(17) 3.3189 no 3_566
C(3) H(25) 3.0889 no .
C(3) H(28) 2.6528 no .
C(3) H(52) 3.4768 no 4_455
C(4) H(11) 3.5753 no 3_565
C(4) H(12) 3.5583 no 4_455
C(4) H(28) 3.0002 no .
C(4) H(32) 3.3238 no 3_565
C(4) H(38) 2.9546 no 4_455
C(4) H(52) 3.5933 no 4_455
C(5) H(25) 3.4387 no .
C(5) H(44) 3.3692 no .
C(5) H(45) 3.5328 no .
C(5) H(64) 3.0036 no .
C(5) H(101) 3.5402 no 3_666
C(6) H(16) 3.0795 no 3_566
C(6) H(20) 3.5854 no 2_546
C(6) H(63) 3.5378 no .
C(6) H(64) 3.4912 no .
C(6) H(89) 3.2350 no 3_666
C(6) H(90) 3.4396 no 3_666
C(7) H(11) 3.3041 no 2_555
C(7) H(33) 3.4188 no 2_555
C(7) H(55) 2.8452 no .
C(7) H(58) 3.5390 no .
C(8) H(11) 3.3917 no 2_555
C(8) H(35) 3.5482 no .
C(8) H(55) 3.3127 no .
C(9) H(33) 2.9600 no 2_555
C(9) H(54) 3.1384 no .
C(9) H(55) 2.7632 no .
C(9) H(58) 3.0874 no .
C(10) H(16) 3.3415 no 2_556
C(10) H(18) 3.4863 no 2_556
C(10) H(43) 3.4736 no 4_555
C(10) H(58) 2.9508 no .
C(10) H(91) 2.9502 no 2_656
C(11) H(34) 3.1833 no .
C(11) H(35) 3.1013 no .
C(11) H(55) 3.5969 no .
C(12) H(1) 3.4003 no 4_555
C(12) H(2) 3.2896 no 3_565
C(12) H(29) 3.3432 no 4_555
C(12) H(34) 3.3935 no .
C(12) H(39) 3.2740 no 2_555
C(13) H(20) 2.6928 no 4_465
C(13) H(21) 3.3755 no 4_465
C(13) H(66) 3.3927 no 4_455
C(13) H(75) 3.1125 no 4_455
C(13) H(84) 2.8923 no 4_455
C(14) H(20) 3.1215 no 4_465
C(14) H(60) 3.5464 no 2_556
C(14) H(75) 2.9142 no 4_455
C(14) H(84) 3.2655 no 4_455
C(15) H(5) 3.5150 no 3_566
C(15) H(20) 2.7079 no 4_465
C(15) H(21) 3.5802 no 4_465
C(15) H(82) 3.1376 no 4_455
C(15) H(83) 3.4955 no 4_455
C(15) H(84) 2.6885 no 4_455
C(16) H(67) 3.5371 no 2_556
C(16) H(68) 3.4914 no 2_556
C(16) H(72) 3.4036 no 1_455
C(16) H(82) 3.2997 no 4_455
C(16) H(88) 3.0256 no 1_455
C(17) H(75) 3.2870 no 4_455
C(17) H(78) 3.4717 no 4_455
C(17) H(84) 3.3852 no 4_455
C(17) H(93) 3.3373 no 1_455
C(17) H(104) 3.4474 no 4_455
C(18) H(4) 3.1851 no 3_566
C(18) H(8) 3.2751 no 2_546
C(18) H(47) 3.1957 no 2_556
C(18) H(51) 3.1957 no 2_556
C(18) H(58) 3.2968 no 2_546
C(19) H(68) 3.3335 no 3_666
C(19) H(69) 3.0516 no 3_666
C(19) H(85) 3.1585 no 4_455
C(19) H(96) 2.9837 no 4_455
C(20) H(68) 3.5413 no 3_666
C(20) H(69) 2.7643 no 3_666
C(20) H(70) 3.3976 no 3_666
C(20) H(85) 2.8977 no 4_455
C(21) H(85) 3.5349 no 4_455
C(21) H(92) 3.4379 no 4_455
C(21) H(94) 3.0834 no 4_455
C(21) H(96) 3.0663 no 4_455
C(22) H(4) 3.5546 no 2_556
C(22) H(50) 3.2186 no 3_666
C(22) H(92) 3.3069 no 4_455
C(23) H(69) 3.2975 no 3_666
C(23) H(70) 3.4664 no 3_666
C(23) H(83) 3.3994 no .
C(23) H(85) 3.0121 no 4_455
C(23) H(94) 3.5581 no 4_455
C(24) H(13) 3.6000 no 4_555
C(24) H(70) 3.5557 no 3_666
C(24) H(81) 3.1923 no 3_666
C(24) H(82) 3.2894 no .
C(26) H(1) 3.3572 no .
C(26) H(10) 3.2205 no 4_455
C(27) H(40) 3.5182 no 3_555
C(28) H(2) 3.5086 no 3_565
C(28) H(12) 3.5680 no .
C(29) H(45) 3.5229 no .
C(29) H(46) 3.3391 no .
C(29) H(48) 3.4933 no .
C(30) H(2) 3.4174 no 4_555
C(30) H(3) 3.4114 no 4_555
C(30) H(11) 3.5889 no 2_545
C(30) H(46) 3.3791 no .
C(30) H(47) 3.4707 no .
C(30) H(48) 3.2849 no .
C(32) H(9) 3.4359 no 4_455
C(32) H(53) 3.5211 no 4_455
C(32) H(99) 3.4141 no 3_656
C(33) H(36) 3.1950 no .
C(33) H(38) 3.5106 no .
C(34) H(17) 3.3794 no 2_546
C(34) H(36) 3.3811 no .
C(34) H(37) 3.2575 no .
C(34) H(38) 3.4424 no .
C(34) H(98) 3.4146 no 3_656
C(34) H(104) 3.4237 no 3_656
C(35) H(4) 3.4236 no 4_555
C(35) H(19) 3.3462 no 3_666
C(36) H(4) 3.5017 no 4_555
C(36) H(43) 3.4813 no 4_555
C(36) H(97) 3.5846 no 2_656
C(38) H(7) 3.1794 no .
C(38) H(18) 3.1178 no 2_556
C(38) H(78) 3.4701 no 3_666
C(38) H(92) 3.4336 no 2_656
C(38) H(102) 3.3396 no 3_666
C(40) H(6) 3.2634 no .
C(40) H(77) 3.4298 no 3_666
C(40) H(87) 3.2920 no 3_666
C(41) H(73) 3.3746 no 2_646
C(42) H(14) 3.0250 no 2_546
C(42) H(22) 3.5118 no .
C(42) H(73) 3.4538 no 2_646
C(44) H(68) 3.4755 no 2_656
C(44) H(88) 3.5502 no .
C(45) H(86) 3.3138 no .
C(45) H(87) 3.5482 no .
C(46) H(57) 3.3020 no 3_666
C(46) H(61) 3.3084 no 3_666
C(46) H(62) 3.3230 no 3_666
C(46) H(86) 3.3230 no .
C(46) H(87) 2.8664 no .
C(46) H(88) 3.5780 no .
C(46) H(102) 3.4292 no .
C(47) H(22) 3.4294 no .
C(47) H(23) 3.3525 no 3_666
C(48) H(13) 3.3640 no 4_555
C(48) H(22) 3.2804 no .
C(48) H(93) 3.2663 no 4_455
C(48) H(94) 3.3767 no 4_455
C(49) H(76) 3.3276 no .
C(50) H(5) 3.2609 no 3_666
C(50) H(15) 2.9956 no 1_655
C(50) H(62) 3.4101 no 3_666
C(50) H(72) 3.5019 no .
C(50) H(76) 3.2931 no .
C(50) H(77) 2.9068 no .
C(50) H(78) 3.5329 no .
C(51) H(7) 3.1647 no 2_646
C(51) H(8) 3.5975 no 2_646
C(51) H(16) 3.3650 no 1_655
C(52) H(19) 3.3909 no 4_555
C(52) H(59) 3.3057 no 2_646
C(52) H(83) 2.9175 no 4_555
C(54) H(6) 3.3502 no 3_656
C(54) H(42) 3.1477 no 3_656
C(54) H(48) 3.3622 no 3_656
C(54) H(53) 3.5250 no 2_646
C(56) H(57) 3.3441 no 3_666
C(56) H(78) 3.4652 no .
H(1) O(9) 3.3425 no 4_455
H(1) C(12) 3.4003 no 4_455
H(1) C(26) 3.3572 no .
H(1) H(10) 3.3098 no 4_455
H(1) H(12) 2.6544 no 4_455
H(1) H(28) 2.5970 no .
H(1) H(29) 3.3389 no .
H(1) H(32) 3.5974 no 3_565
H(1) H(38) 2.8615 no 4_455
H(1) H(52) 3.5713 no 4_455
H(2) S(3) 3.3159 no 4_465
H(2) O(8) 3.5400 no 4_465
H(2) O(10) 3.1361 no 3_565
H(2) C(12) 3.2896 no 3_565
H(2) C(28) 3.5086 no 3_565
H(2) C(30) 3.4174 no 4_455
H(2) H(11) 2.6461 no 3_565
H(2) H(32) 3.1274 no 3_565
H(2) H(33) 3.3057 no 3_565
H(2) H(34) 3.5318 no 3_565
H(2) H(37) 3.5855 no 4_455
H(2) H(38) 2.8759 no 4_455
H(2) H(39) 3.2810 no 4_455
H(3) C(30) 3.4114 no 4_455
H(3) H(17) 2.9146 no 3_566
H(3) H(37) 3.5066 no 4_455
H(3) H(38) 2.6273 no 4_455
H(3) H(47) 3.1133 no 4_455
H(3) H(52) 2.8949 no 4_455
H(4) O(13) 3.3842 no 3_566
H(4) O(16) 2.9481 no 3_566
H(4) O(18) 3.5719 no 2_546
H(4) C(18) 3.1851 no 3_566
H(4) C(22) 3.5546 no 2_546
H(4) C(35) 3.4236 no 4_455
H(4) C(36) 3.5017 no 4_455
H(4) H(16) 2.8090 no 3_566
H(4) H(17) 3.2821 no 3_566
H(4) H(19) 3.5748 no 2_546
H(4) H(20) 3.0472 no 2_546
H(4) H(50) 3.2551 no 4_455
H(4) H(51) 3.0196 no 4_455
H(4) H(52) 3.5944 no 4_455
H(4) H(53) 3.0013 no 4_455
H(4) H(97) 3.5754 no 3_656
H(5) O(13) 2.6349 no 3_566
H(5) O(16) 3.5994 no 3_566
H(5) O(18) 3.5284 no 2_546
H(5) C(15) 3.5150 no 3_566
H(5) C(50) 3.2609 no 3_666
H(5) H(15) 3.1385 no 3_566
H(5) H(16) 3.1846 no 3_566
H(5) H(20) 3.3762 no 2_546
H(5) H(63) 3.5009 no .
H(5) H(87) 3.3398 no 3_666
H(5) H(88) 3.5995 no 3_666
H(5) H(89) 2.4685 no 3_666
H(5) H(90) 2.9993 no 3_666
H(6) O(18) 3.5136 no 2_546
H(6) C(40) 3.2634 no .
H(6) C(54) 3.3502 no 3_656
H(6) H(62) 3.5358 no .
H(6) H(63) 2.8869 no .
H(6) H(64) 2.8916 no .
H(6) H(97) 3.1212 no 3_656
H(6) H(98) 2.7956 no 3_656
H(7) C(38) 3.1794 no .
H(7) C(51) 3.1647 no 2_656
H(7) H(16) 3.3480 no 2_556
H(7) H(18) 3.4402 no 2_556
H(7) H(43) 3.3905 no 4_555
H(7) H(53) 3.5674 no .
H(7) H(54) 3.2528 no .
H(7) H(55) 3.5819 no .
H(7) H(58) 2.5304 no .
H(7) H(59) 3.0181 no .
H(7) H(90) 3.4533 no 2_656
H(7) H(91) 2.2465 no 2_656
H(7) H(97) 3.2356 no 2_656
H(7) H(99) 3.1587 no 2_656
H(7) H(100) 3.5053 no 2_656
H(8) S(1) 3.2508 no 4_565
H(8) O(3) 3.3105 no 4_565
H(8) O(4) 3.1223 no 4_565
H(8) O(6) 3.5411 no 4_565
H(8) C(1) 2.6628 no 4_565
H(8) C(2) 3.2009 no 4_565
H(8) C(3) 2.7626 no 4_565
H(8) C(18) 3.2751 no 2_556
H(8) C(51) 3.5975 no 2_656
H(8) H(16) 2.7588 no 2_556
H(8) H(17) 3.2800 no 2_556
H(8) H(18) 3.2710 no 2_556
H(8) H(58) 3.4113 no .
H(8) H(90) 3.4950 no 2_656
H(8) H(91) 2.8521 no 2_656
H(8) H(100) 3.5018 no 2_656
H(9) S(1) 3.1312 no 4_565
H(9) C(1) 3.3972 no 4_565
H(9) C(32) 3.4359 no 4_555
H(9) H(33) 3.4798 no 2_555
H(9) H(42) 3.3552 no 4_555
H(9) H(43) 2.7525 no 4_555
H(9) H(91) 3.4648 no 2_656
H(10) O(1) 2.7115 no 2_545
H(10) C(26) 3.2205 no 4_555
H(10) H(1) 3.3098 no 4_555
H(10) H(27) 3.3902 no 4_555
H(10) H(28) 3.3899 no 4_555
H(10) H(29) 2.4635 no 4_555
H(10) H(30) 3.1307 no 2_555
H(10) H(39) 3.2257 no 2_555
H(10) H(40) 3.1963 no 4_555
H(11) W(1) 3.5719 no 2_545
H(11) S(3) 3.2244 no 2_545
H(11) S(4) 3.3279 no 2_545
H(11) O(1) 2.8581 no 2_545
H(11) C(4) 3.5753 no 3_565
H(11) C(7) 3.3041 no 2_545
H(11) C(8) 3.3917 no 2_545
H(11) C(30) 3.5889 no 2_555
H(11) H(2) 2.6461 no 3_565
H(11) H(33) 3.5709 no .
H(11) H(34) 3.5033 no .
H(11) H(39) 2.8817 no 2_555
H(12) S(4) 3.5748 no 2_545
H(12) C(4) 3.5583 no 4_555
H(12) C(28) 3.5680 no .
H(12) H(1) 2.6544 no 4_555
H(12) H(29) 3.5092 no 4_555
H(12) H(33) 3.3665 no .
H(12) H(34) 2.9045 no .
H(12) H(38) 3.3327 no .
H(13) O(19) 2.6418 no 4_455
H(13) C(24) 3.6000 no 4_455
H(13) C(48) 3.3640 no 4_455
H(13) H(24) 2.8052 no 4_455
H(13) H(72) 3.2385 no 1_455
H(13) H(82) 2.7109 no 4_455
H(13) H(83) 3.3272 no 4_455
H(13) H(84) 3.5845 no 4_455
H(13) H(88) 2.8350 no 1_455
H(14) C(42) 3.0250 no 2_556
H(14) H(67) 2.6198 no 2_556
H(14) H(68) 2.5730 no 2_556
H(14) H(72) 3.1517 no 1_455
H(14) H(73) 3.4534 no 1_455
H(14) H(88) 3.5196 no 1_455
H(15) O(19) 3.5833 no 4_455
H(15) C(50) 2.9956 no 1_455
H(15) H(5) 3.1385 no 3_566
H(15) H(72) 3.2540 no 1_455
H(15) H(87) 3.4231 no 1_455
H(15) H(88) 2.3974 no 1_455
H(15) H(89) 2.8014 no 1_455
H(16) O(3) 3.1911 no 3_566
H(16) O(6) 2.6911 no 3_566
H(16) O(8) 3.5375 no 2_546
H(16) C(6) 3.0795 no 3_566
H(16) C(10) 3.3415 no 2_546
H(16) C(51) 3.3650 no 1_455
H(16) H(4) 2.8090 no 3_566
H(16) H(5) 3.1846 no 3_566
H(16) H(7) 3.3480 no 2_546
H(16) H(8) 2.7588 no 2_546
H(16) H(58) 3.4353 no 2_546
H(16) H(90) 2.7665 no 1_455
H(16) H(91) 3.2305 no 1_455
H(16) H(93) 3.3068 no 1_455
H(17) O(3) 2.6533 no 3_566
H(17) O(6) 3.5798 no 3_566
H(17) O(8) 3.4456 no 2_546
H(17) C(3) 3.3189 no 3_566
H(17) C(34) 3.3794 no 2_556
H(17) H(3) 2.9146 no 3_566
H(17) H(4) 3.2821 no 3_566
H(17) H(8) 3.2800 no 2_546
H(17) H(47) 2.5583 no 2_556
H(17) H(49) 3.4114 no 2_556
H(17) H(51) 2.8032 no 2_556
H(17) H(52) 3.0854 no 2_556
H(18) O(8) 3.1049 no 2_546
H(18) C(10) 3.4863 no 2_546
H(18) C(38) 3.1178 no 2_546
H(18) H(7) 3.4402 no 2_546
H(18) H(8) 3.2710 no 2_546
H(18) H(47) 3.4157 no 2_556
H(18) H(57) 3.0025 no 2_546
H(18) H(58) 2.4291 no 2_546
H(18) H(59) 3.5815 no 2_546
H(18) H(93) 3.5308 no 1_455
H(18) H(102) 3.4891 no 4_455
H(18) H(103) 3.3287 no 4_455
H(18) H(104) 3.5920 no 4_455
H(19) C(35) 3.3462 no 3_666
H(19) C(52) 3.3909 no 4_455
H(19) H(4) 3.5748 no 2_556
H(19) H(50) 2.4775 no 3_666
H(19) H(51) 3.4804 no 3_666
H(19) H(59) 3.2169 no 3_666
H(19) H(61) 3.0221 no 3_666
H(19) H(79) 3.5887 no .
H(19) H(92) 2.5749 no 4_455
H(19) H(94) 3.4827 no 4_455
H(20) S(5) 3.4370 no 4_565
H(20) O(13) 3.0818 no 4_565
H(20) O(14) 3.2470 no 4_565
H(20) O(16) 3.4547 no 4_565
H(20) C(6) 3.5854 no 2_556
H(20) C(13) 2.6928 no 4_565
H(20) C(14) 3.1215 no 4_565
H(20) C(15) 2.7079 no 4_565
H(20) H(4) 3.0472 no 2_556
H(20) H(5) 3.3762 no 2_556
H(20) H(50) 3.1418 no 3_666
H(20) H(51) 3.4769 no 3_666
H(21) S(5) 3.2938 no 4_565
H(21) O(12) 3.5051 no 4_565
H(21) C(13) 3.3755 no 4_565
H(21) C(15) 3.5802 no 4_565
H(21) H(23) 3.0220 no 3_666
H(21) H(79) 3.5558 no .
H(21) H(80) 2.9618 no .
H(22) O(17) 3.4046 no 3_666
H(22) O(20) 3.4506 no 3_666
H(22) C(42) 3.5118 no .
H(22) C(47) 3.4294 no .
H(22) C(48) 3.2804 no .
H(22) H(22) 3.5396 no 3_666
H(22) H(67) 2.8144 no .
H(22) H(69) 3.3532 no .
H(22) H(81) 2.7252 no .
H(22) H(81) 3.5093 no 3_666
H(22) H(82) 2.6596 no .
H(22) H(83) 3.4155 no .
H(23) S(5) 3.3063 no 2_546
H(23) O(17) 3.0081 no 3_666
H(23) C(47) 3.3525 no 3_666
H(23) H(21) 3.0220 no 3_666
H(23) H(70) 3.2897 no 3_666
H(23) H(71) 3.4454 no 3_666
H(23) H(80) 3.0419 no 3_666
H(23) H(81) 2.7927 no 3_666
H(24) S(5) 3.4626 no 2_546
H(24) H(13) 2.8052 no 4_555
H(24) H(74) 3.4356 no 4_455
H(24) H(82) 3.1603 no .
H(25) S(1) 3.3757 no .
H(25) O(3) 3.4885 no .
H(25) O(5) 3.2826 no .
H(25) C(1) 2.7296 no .
H(25) C(2) 2.9195 no .
H(25) C(3) 3.0889 no .
H(25) C(5) 3.4387 no .
H(26) S(1) 3.4217 no .
H(26) S(4) 2.9421 no .
H(26) C(1) 3.5646 no .
H(26) H(27) 3.2391 no 3_565
H(27) S(1) 2.9064 no 3_565
H(27) S(4) 3.0472 no 3_565
H(27) O(1) 2.8540 no 3_565
H(27) H(10) 3.3902 no 4_455
H(27) H(26) 3.2391 no 3_565
H(28) S(1) 3.3284 no .
H(28) O(3) 3.2755 no .
H(28) O(4) 2.4136 no .
H(28) C(1) 3.0538 no .
H(28) C(3) 2.6528 no .
H(28) C(4) 3.0002 no .
H(28) H(1) 2.5970 no .
H(28) H(10) 3.3899 no 4_455
H(28) H(32) 3.3551 no 3_565
H(29) O(1) 2.9805 no 3_565
H(29) C(12) 3.3432 no 4_455
H(29) H(1) 3.3389 no .
H(29) H(10) 2.4635 no 4_455
H(29) H(12) 3.5092 no 4_455
H(30) O(1) 3.0989 no 1_545
H(30) O(10) 3.5679 no 2_545
H(30) H(10) 3.1307 no 2_545
H(30) H(40) 2.9621 no 3_555
H(31) S(1) 3.0197 no 3_565
H(31) O(1) 2.8804 no 3_565
H(31) H(40) 3.1835 no 3_555
H(31) H(41) 3.1741 no 3_555
H(32) S(1) 2.8103 no 3_565
H(32) O(4) 2.5878 no 3_565
H(32) C(4) 3.3238 no 3_565
H(32) H(1) 3.5974 no 3_565
H(32) H(2) 3.1274 no 3_565
H(32) H(28) 3.3551 no 3_565
H(33) O(4) 3.3590 no 3_565
H(33) O(7) 2.8167 no 2_545
H(33) O(8) 3.5885 no 2_545
H(33) O(10) 3.3112 no 2_545
H(33) C(7) 3.4188 no 2_545
H(33) C(9) 2.9600 no 2_545
H(33) H(2) 3.3057 no 3_565
H(33) H(9) 3.4798 no 2_545
H(33) H(11) 3.5709 no .
H(33) H(12) 3.3665 no .
H(34) S(4) 3.4847 no .
H(34) O(9) 3.1365 no .
H(34) O(10) 3.2894 no .
H(34) C(11) 3.1833 no .
H(34) C(12) 3.3935 no .
H(34) H(2) 3.5318 no 3_565
H(34) H(11) 3.5033 no .
H(34) H(12) 2.9045 no .
H(35) S(4) 3.2505 no .
H(35) O(9) 2.6161 no .
H(35) C(8) 3.5482 no .
H(35) C(11) 3.1013 no .
H(35) H(45) 3.5244 no .
H(35) H(46) 3.1518 no .
H(36) O(5) 3.2198 no .
H(36) C(33) 3.1950 no .
H(36) C(34) 3.3811 no .
H(36) H(45) 2.8041 no .
H(36) H(46) 2.9859 no .
H(36) H(48) 2.8310 no .
H(37) W(1) 3.3721 no 1_545
H(37) S(3) 3.3633 no 1_545
H(37) O(1) 3.0932 no 1_545
H(37) O(2) 2.6363 no 1_545
H(37) C(34) 3.2575 no .
H(37) H(2) 3.5855 no 4_555
H(37) H(3) 3.5066 no 4_555
H(37) H(46) 3.5018 no .
H(37) H(47) 3.0625 no .
H(37) H(48) 2.7207 no .
H(38) O(9) 2.7206 no .
H(38) C(4) 2.9546 no 4_555
H(38) C(33) 3.5106 no .
H(38) C(34) 3.4424 no .
H(38) H(1) 2.8615 no 4_555
H(38) H(2) 2.8759 no 4_555
H(38) H(3) 2.6273 no 4_555
H(38) H(12) 3.3327 no .
H(38) H(46) 2.8535 no .
H(38) H(47) 3.0772 no .
H(38) H(48) 3.2919 no .
H(39) O(1) 2.9162 no 1_545
H(39) O(10) 3.2256 no 2_545
H(39) C(12) 3.2740 no 2_545
H(39) H(2) 3.2810 no 4_555
H(39) H(10) 3.2257 no 2_545
H(39) H(11) 2.8817 no 2_545
H(40) O(1) 3.5141 no 3_565
H(40) C(27) 3.5182 no 3_555
H(40) H(10) 3.1963 no 4_455
H(40) H(30) 2.9621 no 3_555
H(40) H(31) 3.1835 no 3_555
H(41) W(1) 3.3933 no 1_545
H(41) O(1) 2.3740 no 1_545
H(41) O(2) 3.0028 no 1_545
H(41) H(31) 3.1741 no 3_555
H(42) O(2) 2.7665 no 1_545
H(42) O(5) 3.2165 no .
H(42) C(54) 3.1477 no 3_656
H(42) H(9) 3.3552 no 4_455
H(42) H(48) 3.3576 no .
H(42) H(97) 3.3421 no 3_656
H(42) H(98) 3.0158 no 3_656
H(42) H(99) 2.6105 no 3_656
H(43) O(7) 2.7021 no 4_455
H(43) C(10) 3.4736 no 4_455
H(43) C(36) 3.4813 no 4_455
H(43) H(7) 3.3905 no 4_455
H(43) H(9) 2.7525 no 4_455
H(43) H(53) 3.0662 no 4_455
H(43) H(54) 3.2134 no 4_455
H(43) H(99) 3.4923 no 3_656
H(44) O(3) 3.2880 no .
H(44) O(5) 2.6693 no .
H(44) C(5) 3.3692 no .
H(44) H(53) 3.2827 no 4_455
H(45) S(2) 3.2306 no .
H(45) O(5) 3.0144 no .
H(45) C(5) 3.5328 no .
H(45) C(29) 3.5229 no .
H(45) H(35) 3.5244 no .
H(45) H(36) 2.8041 no .
H(46) O(9) 2.6531 no .
H(46) C(29) 3.3391 no .
H(46) C(30) 3.3791 no .
H(46) H(35) 3.1518 no .
H(46) H(36) 2.9859 no .
H(46) H(37) 3.5018 no .
H(46) H(38) 2.8535 no .
H(47) O(16) 3.2358 no 2_546
H(47) C(18) 3.1957 no 2_546
H(47) C(30) 3.4707 no .
H(47) H(3) 3.1133 no 4_555
H(47) H(17) 2.5583 no 2_546
H(47) H(18) 3.4157 no 2_546
H(47) H(37) 3.0625 no .
H(47) H(38) 3.0772 no .
H(47) H(103) 3.5912 no 3_656
H(47) H(104) 3.5421 no 3_656
H(48) O(2) 3.4927 no 1_545
H(48) C(29) 3.4933 no .
H(48) C(30) 3.2849 no .
H(48) C(54) 3.3622 no 3_656
H(48) H(36) 2.8310 no .
H(48) H(37) 2.7207 no .
H(48) H(38) 3.2919 no .
H(48) H(42) 3.3576 no .
H(48) H(95) 3.4922 no 3_656
H(48) H(98) 2.7325 no 3_656
H(48) H(99) 3.2324 no 3_656
H(48) H(103) 3.4144 no 3_656
H(48) H(104) 3.1947 no 3_656
H(49) S(6) 3.2043 no 2_546
H(49) O(16) 3.1283 no 2_546
H(49) H(17) 3.4114 no 2_546
H(49) H(95) 3.2749 no 3_656
H(49) H(98) 3.3078 no 3_656
H(49) H(104) 3.0003 no 3_656
H(50) C(22) 3.2186 no 3_666
H(50) H(4) 3.2551 no 4_555
H(50) H(19) 2.4775 no 3_666
H(50) H(20) 3.1418 no 3_666
H(50) H(92) 3.3655 no 2_656
H(50) H(97) 3.4652 no 2_656
H(51) O(16) 2.5909 no 2_546
H(51) C(18) 3.1957 no 2_546
H(51) H(4) 3.0196 no 4_555
H(51) H(17) 2.8032 no 2_546
H(51) H(19) 3.4804 no 3_666
H(51) H(20) 3.4769 no 3_666
H(52) O(3) 2.3632 no 4_555
H(52) O(9) 3.3629 no .
H(52) C(3) 3.4768 no 4_555
H(52) C(4) 3.5933 no 4_555
H(52) H(1) 3.5713 no 4_555
H(52) H(3) 2.8949 no 4_555
H(52) H(4) 3.5944 no 4_555
H(52) H(17) 3.0854 no 2_546
H(53) O(3) 3.0105 no 4_555
H(53) O(5) 3.3857 no 4_555
H(53) C(32) 3.5211 no 4_555
H(53) C(54) 3.5250 no 2_656
H(53) H(4) 3.0013 no 4_555
H(53) H(7) 3.5674 no .
H(53) H(43) 3.0662 no 4_555
H(53) H(44) 3.2827 no 4_555
H(53) H(97) 2.7317 no 2_656
H(54) O(7) 2.7767 no .
H(54) O(9) 3.1198 no .
H(54) C(9) 3.1384 no .
H(54) H(7) 3.2528 no .
H(54) H(43) 3.2134 no 4_555
H(55) S(3) 3.5504 no .
H(55) O(7) 3.1556 no .
H(55) O(8) 3.1580 no .
H(55) O(9) 3.2553 no .
H(55) C(7) 2.8452 no .
H(55) C(8) 3.3127 no .
H(55) C(9) 2.7632 no .
H(55) C(11) 3.5969 no .
H(55) H(7) 3.5819 no .
H(56) S(2) 2.7082 no .
H(56) H(102) 3.1892 no 3_666
H(56) H(103) 3.3766 no 3_666
H(57) O(15) 2.7944 no 2_556
H(57) C(46) 3.3020 no 3_666
H(57) C(56) 3.3441 no 3_666
H(57) H(18) 3.0025 no 2_556
H(57) H(78) 2.5583 no 3_666
H(57) H(79) 3.3045 no 3_666
H(57) H(93) 3.5514 no 2_656
H(57) H(102) 2.5675 no 3_666
H(57) H(103) 3.3102 no 3_666
H(58) S(3) 3.5532 no .
H(58) O(8) 2.4616 no .
H(58) O(15) 3.3338 no 2_556
H(58) C(7) 3.5390 no .
H(58) C(9) 3.0874 no .
H(58) C(10) 2.9508 no .
H(58) C(18) 3.2968 no 2_556
H(58) H(7) 2.5304 no .
H(58) H(8) 3.4113 no .
H(58) H(16) 3.4353 no 2_556
H(58) H(18) 2.4291 no 2_556
H(58) H(102) 3.4891 no 3_666
H(58) H(103) 3.5899 no 3_666
H(59) C(52) 3.3057 no 2_656
H(59) H(7) 3.0181 no .
H(59) H(18) 3.5815 no 2_556
H(59) H(19) 3.2169 no 3_666
H(59) H(91) 3.4237 no 2_656
H(59) H(92) 2.6526 no 2_656
H(59) H(93) 3.2140 no 2_656
H(60) S(6) 2.8786 no 2_546
H(60) O(12) 2.8368 no 2_546
H(60) O(16) 3.5751 no 2_546
H(60) C(14) 3.5464 no 2_546
H(61) O(12) 2.7638 no 2_546
H(61) C(46) 3.3084 no 3_666
H(61) H(19) 3.0221 no 3_666
H(61) H(77) 3.2089 no 3_666
H(61) H(78) 3.2110 no 3_666
H(61) H(79) 2.9575 no 3_666
H(62) O(12) 3.4017 no 2_546
H(62) C(46) 3.3230 no 3_666
H(62) C(50) 3.4101 no 3_666
H(62) H(6) 3.5358 no .
H(62) H(77) 2.8351 no 3_666
H(62) H(78) 3.0687 no 3_666
H(62) H(79) 3.5830 no 3_666
H(62) H(87) 2.5282 no 3_666
H(62) H(89) 3.5559 no 3_666
H(62) H(101) 3.0503 no 3_666
H(62) H(102) 3.0512 no 3_666
H(63) S(7) 3.0375 no 2_546
H(63) O(12) 2.7008 no 2_546
H(63) C(6) 3.5378 no .
H(63) H(5) 3.5009 no .
H(63) H(6) 2.8869 no .
H(63) H(77) 3.3629 no 3_666
H(63) H(87) 3.2460 no 3_666
H(64) S(2) 3.3982 no .
H(64) O(5) 2.7397 no .
H(64) O(6) 3.3619 no .
H(64) C(5) 3.0036 no .
H(64) C(6) 3.4912 no .
H(64) H(6) 2.8916 no .
H(64) H(98) 3.3545 no 3_656
H(65) S(8) 3.0642 no 4_555
H(65) O(11) 2.7051 no 3_666
H(65) H(73) 2.9916 no 2_646
H(66) S(5) 3.0749 no 4_555
H(66) S(8) 3.2908 no 4_555
H(66) C(13) 3.3927 no 4_555
H(66) H(73) 3.1778 no 2_646
H(67) C(16) 3.5371 no 2_546
H(67) H(14) 2.6198 no 2_546
H(67) H(22) 2.8144 no .
H(68) W(2) 3.5409 no 3_666
H(68) S(7) 3.2871 no 3_666
H(68) O(11) 2.6210 no 3_666
H(68) C(16) 3.4914 no 2_546
H(68) C(19) 3.3335 no 3_666
H(68) C(20) 3.5413 no 3_666
H(68) C(44) 3.4755 no 2_646
H(68) H(14) 2.5730 no 2_546
H(68) H(72) 3.2921 no 2_646
H(68) H(73) 2.8358 no 2_646
H(69) S(8) 3.1761 no 3_666
H(69) O(11) 3.3049 no 3_666
H(69) O(20) 2.7569 no 3_666
H(69) C(19) 3.0516 no 3_666
H(69) C(20) 2.7643 no 3_666
H(69) C(23) 3.2975 no 3_666
H(69) H(22) 3.3532 no .
H(70) S(8) 2.9995 no 3_666
H(70) O(11) 3.2406 no 4_565
H(70) O(20) 2.7614 no 3_666
H(70) C(20) 3.3976 no 3_666
H(70) C(23) 3.4664 no 3_666
H(70) C(24) 3.5557 no 3_666
H(70) H(23) 3.2897 no 3_666
H(71) W(2) 3.4273 no 4_565
H(71) O(11) 2.6683 no 4_565
H(71) O(12) 2.7549 no 4_565
H(71) H(23) 3.4454 no 3_666
H(72) O(11) 3.5574 no 4_565
H(72) C(16) 3.4036 no 1_655
H(72) C(50) 3.5019 no .
H(72) H(13) 3.2385 no 1_655
H(72) H(14) 3.1517 no 1_655
H(72) H(15) 3.2540 no 1_655
H(72) H(68) 3.2921 no 2_656
H(72) H(87) 3.4648 no .
H(72) H(88) 2.7233 no .
H(73) S(8) 3.1877 no 3_666
H(73) O(11) 3.3647 no 3_666
H(73) O(11) 3.2911 no 4_565
H(73) C(41) 3.3746 no 2_656
H(73) C(42) 3.4538 no 2_656
H(73) H(14) 3.4534 no 1_655
H(73) H(65) 2.9916 no 2_656
H(73) H(66) 3.1778 no 2_656
H(73) H(68) 2.8358 no 2_656
H(74) O(11) 2.8952 no 3_666
H(74) O(19) 3.4293 no 4_555
H(74) H(24) 3.4356 no 4_555
H(74) H(88) 3.5835 no .
H(75) S(6) 3.4336 no 4_555
H(75) S(8) 3.5955 no 4_555
H(75) O(15) 2.8782 no 4_555
H(75) C(13) 3.1125 no 4_555
H(75) C(14) 2.9142 no 4_555
H(75) C(17) 3.2870 no 4_555
H(75) H(86) 3.3620 no .
H(76) S(8) 3.1562 no 4_555
H(76) C(49) 3.3276 no .
H(76) C(50) 3.2931 no .
H(76) H(85) 3.4319 no .
H(76) H(86) 2.7865 no .
H(76) H(87) 3.1394 no .
H(76) H(88) 2.9709 no .
H(77) O(12) 2.7692 no 4_565
H(77) C(40) 3.4298 no 3_666
H(77) C(50) 2.9068 no .
H(77) H(61) 3.2089 no 3_666
H(77) H(62) 2.8351 no 3_666
H(77) H(63) 3.3629 no 3_666
H(77) H(86) 3.2246 no .
H(77) H(87) 2.1956 no .
H(77) H(88) 2.8835 no .
H(77) H(102) 3.5258 no .
H(78) O(15) 2.4952 no 4_555
H(78) C(17) 3.4717 no 4_555
H(78) C(38) 3.4701 no 3_666
H(78) C(50) 3.5329 no .
H(78) C(56) 3.4652 no .
H(78) H(57) 2.5583 no 3_666
H(78) H(61) 3.2110 no 3_666
H(78) H(62) 3.0687 no 3_666
H(78) H(86) 2.9658 no .
H(78) H(87) 2.8076 no .
H(78) H(102) 2.5818 no .
H(79) O(12) 2.9057 no 4_565
H(79) O(15) 3.4183 no 4_555
H(79) H(19) 3.5887 no .
H(79) H(21) 3.5558 no .
H(79) H(57) 3.3045 no 3_666
H(79) H(61) 2.9575 no 3_666
H(79) H(62) 3.5830 no 3_666
H(80) O(17) 2.8101 no .
H(80) H(21) 2.9618 no .
H(80) H(23) 3.0419 no 3_666
H(81) O(17) 3.1371 no .
H(81) O(20) 2.7456 no 3_666
H(81) C(24) 3.1923 no 3_666
H(81) H(22) 2.7252 no .
H(81) H(22) 3.5093 no 3_666
H(81) H(23) 2.7927 no 3_666
H(82) O(13) 3.4704 no 4_555
H(82) O(14) 2.9922 no 4_555
H(82) O(19) 3.1512 no .
H(82) C(15) 3.1376 no 4_555
H(82) C(16) 3.2997 no 4_555
H(82) C(24) 3.2894 no .
H(82) H(13) 2.7109 no 4_555
H(82) H(22) 2.6596 no .
H(82) H(24) 3.1603 no .
H(83) O(13) 3.3027 no 4_555
H(83) O(17) 2.6434 no .
H(83) O(19) 2.8560 no .
H(83) C(15) 3.4955 no 4_555
H(83) C(23) 3.3994 no .
H(83) C(52) 2.9175 no 4_455
H(83) H(13) 3.3272 no 4_555
H(83) H(22) 3.4155 no .
H(83) H(92) 3.2957 no 4_455
H(83) H(93) 2.6024 no 4_455
H(83) H(94) 2.4623 no 4_455
H(84) O(13) 2.8960 no 4_555
H(84) O(14) 3.2120 no 4_555
H(84) O(15) 2.9921 no 4_555
H(84) C(13) 2.8923 no 4_555
H(84) C(14) 3.2655 no 4_555
H(84) C(15) 2.6885 no 4_555
H(84) C(17) 3.3852 no 4_555
H(84) H(13) 3.5845 no 4_555
H(84) H(93) 3.0799 no 4_455
H(85) O(19) 2.5150 no 4_555
H(85) C(19) 3.1585 no 4_555
H(85) C(20) 2.8977 no 4_555
H(85) C(21) 3.5349 no 4_555
H(85) C(23) 3.0121 no 4_555
H(85) H(76) 3.4319 no .
H(86) S(6) 3.2079 no 4_555
H(86) C(45) 3.3138 no .
H(86) C(46) 3.3230 no .
H(86) H(75) 3.3620 no .
H(86) H(76) 2.7865 no .
H(86) H(77) 3.2246 no .
H(86) H(78) 2.9658 no .
H(87) C(40) 3.2920 no 3_666
H(87) C(45) 3.5482 no .
H(87) C(46) 2.8664 no .
H(87) H(5) 3.3398 no 3_666
H(87) H(15) 3.4231 no 1_655
H(87) H(62) 2.5282 no 3_666
H(87) H(63) 3.2460 no 3_666
H(87) H(72) 3.4648 no .
H(87) H(76) 3.1394 no .
H(87) H(77) 2.1956 no .
H(87) H(78) 2.8076 no .
H(88) O(13) 3.5309 no 1_655
H(88) O(19) 2.6807 no 4_555
H(88) C(16) 3.0256 no 1_655
H(88) C(44) 3.5502 no .
H(88) C(46) 3.5780 no .
H(88) H(5) 3.5995 no 3_666
H(88) H(13) 2.8350 no 1_655
H(88) H(14) 3.5196 no 1_655
H(88) H(15) 2.3974 no 1_655
H(88) H(72) 2.7233 no .
H(88) H(74) 3.5835 no .
H(88) H(76) 2.9709 no .
H(88) H(77) 2.8835 no .
H(89) O(6) 3.3299 no 3_666
H(89) O(13) 2.9347 no 1_655
H(89) C(6) 3.2350 no 3_666
H(89) H(5) 2.4685 no 3_666
H(89) H(15) 2.8014 no 1_655
H(89) H(62) 3.5559 no 3_666
H(90) O(6) 2.9244 no 3_666
H(90) O(13) 3.2811 no 1_655
H(90) C(6) 3.4396 no 3_666
H(90) H(5) 2.9993 no 3_666
H(90) H(7) 3.4533 no 2_646
H(90) H(8) 3.4950 no 2_646
H(90) H(16) 2.7665 no 1_655
H(91) C(10) 2.9502 no 2_646
H(91) H(7) 2.2465 no 2_646
H(91) H(8) 2.8521 no 2_646
H(91) H(9) 3.4648 no 2_646
H(91) H(16) 3.2305 no 1_655
H(91) H(59) 3.4237 no 2_646
H(92) O(17) 3.4970 no 4_555
H(92) O(18) 3.3483 no 4_555
H(92) C(21) 3.4379 no 4_555
H(92) C(22) 3.3069 no 4_555
H(92) C(38) 3.4336 no 2_646
H(92) H(19) 2.5749 no 4_555
H(92) H(50) 3.3655 no 2_646
H(92) H(59) 2.6526 no 2_646
H(92) H(83) 3.2957 no 4_555
H(93) O(13) 2.9196 no 1_655
H(93) O(15) 2.6128 no 1_655
H(93) C(17) 3.3373 no 1_655
H(93) C(48) 3.2663 no 4_555
H(93) H(16) 3.3068 no 1_655
H(93) H(18) 3.5308 no 1_655
H(93) H(57) 3.5514 no 2_646
H(93) H(59) 3.2140 no 2_646
H(93) H(83) 2.6024 no 4_555
H(93) H(84) 3.0799 no 4_555
H(94) O(17) 2.9767 no 4_555
H(94) O(18) 3.5920 no 4_555
H(94) O(19) 3.0017 no 4_555
H(94) C(21) 3.0834 no 4_555
H(94) C(23) 3.5581 no 4_555
H(94) C(48) 3.3767 no 4_555
H(94) H(19) 3.4827 no 4_555
H(94) H(83) 2.4623 no 4_555
H(95) S(6) 2.8686 no 4_555
H(95) S(7) 3.5696 no 4_555
H(95) H(48) 3.4922 no 3_656
H(95) H(49) 3.2749 no 3_656
H(96) S(7) 3.2368 no 4_555
H(96) O(18) 3.0310 no 4_555
H(96) C(19) 2.9837 no 4_555
H(96) C(21) 3.0663 no 4_555
H(97) O(5) 3.3555 no 3_656
H(97) C(36) 3.5846 no 2_646
H(97) H(4) 3.5754 no 3_656
H(97) H(6) 3.1212 no 3_656
H(97) H(7) 3.2356 no 2_646
H(97) H(42) 3.3421 no 3_656
H(97) H(50) 3.4652 no 2_646
H(97) H(53) 2.7317 no 2_646
H(98) O(5) 2.6130 no 3_656
H(98) C(34) 3.4146 no 3_656
H(98) H(6) 2.7956 no 3_656
H(98) H(42) 3.0158 no 3_656
H(98) H(48) 2.7325 no 3_656
H(98) H(49) 3.3078 no 3_656
H(98) H(64) 3.3545 no 3_656
H(99) O(2) 2.9430 no 3_666
H(99) C(32) 3.4141 no 3_656
H(99) H(7) 3.1587 no 2_646
H(99) H(42) 2.6105 no 3_656
H(99) H(43) 3.4923 no 3_656
H(99) H(48) 3.2324 no 3_656
H(100) S(2) 3.2225 no 3_666
H(100) O(2) 2.4897 no 3_666
H(100) H(7) 3.5053 no 2_646
H(100) H(8) 3.5018 no 2_646
H(101) S(2) 2.9898 no 3_666
H(101) O(6) 2.9943 no 3_666
H(101) C(2) 3.4281 no 3_666
H(101) C(5) 3.5402 no 3_666
H(101) H(62) 3.0503 no 3_666
H(102) O(15) 3.0961 no 4_555
H(102) C(38) 3.3396 no 3_666
H(102) C(46) 3.4292 no .
H(102) H(18) 3.4891 no 4_555
H(102) H(56) 3.1892 no 3_666
H(102) H(57) 2.5675 no 3_666
H(102) H(58) 3.4891 no 3_666
H(102) H(62) 3.0512 no 3_666
H(102) H(77) 3.5258 no .
H(102) H(78) 2.5818 no .
H(103) S(2) 3.2969 no 3_666
H(103) S(3) 3.0364 no 3_666
H(103) O(2) 2.7157 no 3_666
H(103) H(18) 3.3287 no 4_555
H(103) H(47) 3.5912 no 3_656
H(103) H(48) 3.4144 no 3_656
H(103) H(56) 3.3766 no 3_666
H(103) H(57) 3.3102 no 3_666
H(103) H(58) 3.5899 no 3_666
H(104) S(6) 3.0923 no 4_555
H(104) O(15) 3.4258 no 4_555
H(104) C(17) 3.4474 no 4_555
H(104) C(34) 3.4237 no 3_656
H(104) H(18) 3.5920 no 4_555
H(104) H(47) 3.5421 no 3_656
H(104) H(48) 3.1947 no 3_656
H(104) H(49) 3.0003 no 3_656

loop_
_geom_torsion_atom_site_label_1
_geom_torsion_atom_site_label_2
_geom_torsion_atom_site_label_3
_geom_torsion_atom_site_label_4
_geom_torsion
_geom_torsion_publ_flag
S(1) W(1) S(2) C(2) -11.29(9) no
S(2) W(1) S(1) C(1) 11.46(9) no
S(1) W(1) S(3) C(7) 41.0(3) no
S(3) W(1) S(1) C(1) 48.8(3) no
S(1) W(1) S(4) C(8) -156.51(9) no
S(4) W(1) S(1) C(1) 94.93(9) no
O(1) W(1) S(1) C(1) -176.71(18) no
O(2) W(1) S(1) C(1) -75.81(17) no
S(2) W(1) S(3) C(7) 77.89(9) no
S(3) W(1) S(2) C(2) -178.39(10) no
S(2) W(1) S(4) C(8) -76.86(9) no
S(4) W(1) S(2) C(2) -98.47(9) no
O(2) W(1) S(2) C(2) 96.46(19) no
S(3) W(1) S(4) C(8) 7.92(9) no
S(4) W(1) S(3) C(7) -6.00(9) no
O(1) W(1) S(3) C(7) -89.72(18) no
O(2) W(1) S(3) C(7) 169.10(17) no
O(1) W(1) S(4) C(8) 119.17(17) no
S(5) W(2) S(6) C(14) -11.66(9) no
S(6) W(2) S(5) C(13) 13.32(9) no
S(5) W(2) S(7) C(19) 52.0(3) no
S(7) W(2) S(5) C(13) 53.4(3) no
S(5) W(2) S(8) C(20) -174.46(9) no
S(8) W(2) S(5) C(13) 96.06(10) no
O(11) W(2) S(5) C(13) -174.7(2) no
O(12) W(2) S(5) C(13) -72.40(18) no
S(6) W(2) S(7) C(19) 91.46(10) no
S(7) W(2) S(6) C(14) -178.53(9) no
S(6) W(2) S(8) C(20) -94.49(9) no
S(8) W(2) S(6) C(14) -98.49(9) no
O(12) W(2) S(6) C(14) 94.3(2) no
S(7) W(2) S(8) C(20) -8.50(9) no
S(8) W(2) S(7) C(19) 8.57(9) no
O(11) W(2) S(7) C(19) -76.7(2) no
O(12) W(2) S(7) C(19) -179.55(18) no
O(11) W(2) S(8) C(20) 100.2(2) no
W(1) S(1) C(1) C(2) -10.5(6) no
W(1) S(1) C(1) C(3) 171.0(4) no
W(1) S(2) C(2) C(1) 10.2(6) no
W(1) S(2) C(2) C(5) -173.9(4) no
W(1) S(3) C(7) C(8) 2.8(6) no
W(1) S(3) C(7) C(9) -175.2(4) no
W(1) S(4) C(8) C(7) -10.0(6) no
W(1) S(4) C(8) C(11) 164.7(4) no
W(2) S(5) C(13) C(14) -14.5(6) no
W(2) S(5) C(13) C(15) 164.5(4) no
W(2) S(6) C(14) C(13) 8.2(6) no
W(2) S(6) C(14) C(17) -175.0(4) no
W(2) S(7) C(19) C(20) -8.0(6) no
W(2) S(7) C(19) C(21) 172.0(4) no
W(2) S(8) C(20) C(19) 7.6(6) no
W(2) S(8) C(20) C(23) -175.0(4) no
C(4) O(4) C(3) O(3) -1.3(10) no
C(4) O(4) C(3) C(1) 177.3(6) no
C(6) O(6) C(5) O(5) -3.8(10) no
C(6) O(6) C(5) C(2) -179.4(5) no
C(10) O(8) C(9) O(7) -0.7(10) no
C(10) O(8) C(9) C(7) 179.1(5) no
C(12) O(10) C(11) O(9) -3.7(10) no
C(12) O(10) C(11) C(8) -178.1(5) no
C(16) O(14) C(15) O(13) 0.9(10) no
C(16) O(14) C(15) C(13) 180.0(6) no
C(18) O(16) C(17) O(15) -1.4(10) no
C(18) O(16) C(17) C(14) -176.7(5) no
C(22) O(18) C(21) O(17) -0.6(10) no
C(22) O(18) C(21) C(19) -178.7(6) no
C(24) O(20) C(23) O(19) 2.4(10) no
C(24) O(20) C(23) C(20) -172.4(6) no
C(25) N(1) C(27) C(28) 66.8(7) no
C(27) N(1) C(25) C(26) 68.6(8) no
C(25) N(1) C(29) C(30) -174.0(6) no
C(29) N(1) C(25) C(26) -170.2(6) no
C(25) N(1) C(31) C(32) -57.4(7) no
C(31) N(1) C(25) C(26) -48.9(8) no
C(27) N(1) C(29) C(30) -52.8(7) no
C(29) N(1) C(27) C(28) -51.6(7) no
C(27) N(1) C(31) C(32) -178.2(5) no
C(31) N(1) C(27) C(28) -172.6(5) no
C(29) N(1) C(31) C(32) 60.9(7) no
C(31) N(1) C(29) C(30) 65.0(8) no
C(33) N(2) C(35) C(36) 64.6(8) no
C(35) N(2) C(33) C(34) 61.7(8) no
C(33) N(2) C(37) C(38) -178.0(6) no
C(37) N(2) C(33) C(34) -177.4(6) no
C(33) N(2) C(39) C(40) -54.2(8) no
C(39) N(2) C(33) C(34) -57.6(8) no
C(35) N(2) C(37) C(38) -56.6(8) no
C(37) N(2) C(35) C(36) -54.0(8) no
C(35) N(2) C(39) C(40) -176.1(6) no
C(39) N(2) C(35) C(36) -174.0(6) no
C(37) N(2) C(39) C(40) 63.7(8) no
C(39) N(2) C(37) C(38) 61.7(8) no
C(41) N(3) C(43) C(44) -62.9(7) no
C(43) N(3) C(41) C(42) -69.9(8) no
C(41) N(3) C(45) C(46) -176.4(6) no
C(45) N(3) C(41) C(42) 168.9(6) no
C(41) N(3) C(47) C(48) 60.8(7) no
C(47) N(3) C(41) C(42) 47.9(8) no
C(43) N(3) C(45) C(46) 61.8(8) no
C(45) N(3) C(43) C(44) 56.7(8) no
C(43) N(3) C(47) C(48) -178.2(5) no
C(47) N(3) C(43) C(44) 176.4(6) no
C(45) N(3) C(47) C(48) -58.5(7) no
C(47) N(3) C(45) C(46) -55.2(8) no
C(49) N(4) C(51) C(52) -57.7(7) no
C(51) N(4) C(49) C(50) -53.2(8) no
C(49) N(4) C(53) C(54) -178.0(6) no
C(53) N(4) C(49) C(50) -173.8(6) no
C(49) N(4) C(55) C(56) 58.5(7) no
C(55) N(4) C(49) C(50) 66.4(7) no
C(51) N(4) C(53) C(54) 60.2(8) no
C(53) N(4) C(51) C(52) 60.2(7) no
C(51) N(4) C(55) C(56) -178.9(5) no
C(55) N(4) C(51) C(52) -179.3(5) no
C(53) N(4) C(55) C(56) -58.5(7) no
C(55) N(4) C(53) C(54) -58.3(8) no
S(1) C(1) C(2) S(2) -0.5(9) no
S(1) C(1) C(2) C(5) -175.9(5) no
S(1) C(1) C(3) O(3) 177.1(5) no
S(1) C(1) C(3) O(4) -1.5(8) no
C(2) C(1) C(3) O(3) -1.4(11) no
C(2) C(1) C(3) O(4) 180.0(6) no
C(3) C(1) C(2) S(2) 178.0(6) no
C(3) C(1) C(2) C(5) 2.5(11) no
S(2) C(2) C(5) O(5) -80.3(8) no
S(2) C(2) C(5) O(6) 95.2(6) no
C(1) C(2) C(5) O(5) 95.6(10) no
C(1) C(2) C(5) O(6) -88.9(8) no
S(3) C(7) C(8) S(4) 5.5(10) no
S(3) C(7) C(8) C(11) -168.6(5) no
S(3) C(7) C(9) O(7) 180.0(6) no
S(3) C(7) C(9) O(8) 0.2(9) no
C(8) C(7) C(9) O(7) 1.9(11) no
C(8) C(7) C(9) O(8) -177.9(6) no
C(9) C(7) C(8) S(4) -176.4(6) no
C(9) C(7) C(8) C(11) 9.4(10) no
S(4) C(8) C(11) O(9) -92.2(7) no
S(4) C(8) C(11) O(10) 82.3(7) no
C(7) C(8) C(11) O(9) 82.5(10) no
C(7) C(8) C(11) O(10) -103.0(8) no
S(5) C(13) C(14) S(6) 3.6(9) no
S(5) C(13) C(14) C(17) -172.9(4) no
S(5) C(13) C(15) O(13) -177.7(6) no
S(5) C(13) C(15) O(14) 3.3(8) no
C(14) C(13) C(15) O(13) 1.3(11) no
C(14) C(13) C(15) O(14) -177.7(6) no
C(15) C(13) C(14) S(6) -175.4(6) no
C(15) C(13) C(14) C(17) 8.1(10) no
S(6) C(14) C(17) O(15) -91.3(7) no
S(6) C(14) C(17) O(16) 84.1(6) no
C(13) C(14) C(17) O(15) 85.6(9) no
C(13) C(14) C(17) O(16) -99.0(8) no
S(7) C(19) C(20) S(8) -0.2(10) no
S(7) C(19) C(20) C(23) -177.4(5) no
S(7) C(19) C(21) O(17) -169.6(6) no
S(7) C(19) C(21) O(18) 8.5(9) no
C(20) C(19) C(21) O(17) 10.4(11) no
C(20) C(19) C(21) O(18) -171.5(6) no
C(21) C(19) C(20) S(8) 179.8(6) no
C(21) C(19) C(20) C(23) 2.7(11) no
S(8) C(20) C(23) O(19) -88.4(8) no
S(8) C(20) C(23) O(20) 86.3(7) no
C(19) C(20) C(23) O(19) 89.0(10) no
C(19) C(20) C(23) O(20) -96.3(8) no
